data_7064120
loop_
_publ_author_name
'Yang, Ziyan'
'Fan, Qingqing'
'Zhang, Xiangxu'
'Li, Xiaoyan'
'Sun, Hongjian'

_publ_section_title
;
 Additive-Controlled Selective Hydrosilylation Of Aryl Alkenes Catalyzed
 By Bis(silylene) Pincer Nickel(II) Chloride
;
_journal_name_full 'New Journal of Chemistry'
_journal_paper_doi 10.1039/D5NJ03998C
_journal_year 2025
_chemical_formula_moiety '4(C40 H59 Cl N6 Ni Si2), 1[C4H10O], 1[C4H10O]'
_chemical_formula_sum 'C160 H236 Cl4 N24 Ni4 Si8'
_chemical_formula_weight 3097.07
_space_group_crystal_system triclinic
_space_group_IT_number 2
_space_group_name_Hall '-P 1'
_space_group_name_H-M_alt 'P -1'
_atom_sites_solution_hydrogens mixed
_atom_sites_solution_primary iterative
_audit_creation_date 2025-10-31
_audit_creation_method
;
Olex2 1.5
(compiled 2024.02.16 svn.r378c4104 for OlexSys, GUI svn.r6928)
;
_audit_update_record
;
2025-11-04 deposited with the CCDC.	2025-11-19 downloaded from the CCDC.
;
_cell_angle_alpha 86.6620(10)
_cell_angle_beta 83.5230(10)
_cell_angle_gamma 87.2840(10)
_cell_formula_units_Z 2
_cell_length_a 13.5659(2)
_cell_length_b 24.4752(3)
_cell_length_c 27.3535(3)
_cell_measurement_reflns_used 51464
_cell_measurement_temperature 173.00(10)
_cell_measurement_theta_max 76.2990
_cell_measurement_theta_min 3.4590
_cell_volume 9001.2(2)
_computing_cell_refinement 'CrysAlisPro 1.171.42.49 (Rigaku OD, 2022)'
_computing_data_collection 'CrysAlisPro 1.171.42.49 (Rigaku OD, 2022)'
_computing_data_reduction 'CrysAlisPro 1.171.42.49 (Rigaku OD, 2022)'
_computing_molecular_graphics 'Olex2 1.5 (Dolomanov et al., 2009)'
_computing_publication_material 'Olex2 1.5 (Dolomanov et al., 2009)'
_computing_structure_refinement 'SHELXL 2019/3 (Sheldrick, 2015)'
_computing_structure_solution 'olex2.solve 1.5 (Bourhis et al., 2015)'
_diffrn_ambient_environment N~2~
_diffrn_ambient_temperature 173.00(10)
_diffrn_detector 'Hybrid Pixel Array Detector'
_diffrn_detector_area_resol_mean 10.0000
_diffrn_detector_type HyPix
_diffrn_measured_fraction_theta_full 0.985
_diffrn_measured_fraction_theta_max 0.939
_diffrn_measurement_details
;
List of Runs (angles in degrees, time in seconds):

  # Type    Start    End  Width  t~exp~   \w     \q     \k     \f   Frames
#--------------------------------------------------------------------------
  1  \w     60.00 117.00   0.50    0.10    --   48.67  42.00 -54.00  114
  2  \w     94.00 174.00   0.50    0.45    --  106.65  42.00 -54.00  160
  3  \w     92.00 172.00   0.50    0.45    --  106.65  57.00   0.00  160
  4  \w    117.00 176.00   0.50    0.45    --  106.65  38.00  30.00  118
  5  \w     96.00 178.00   0.50    0.45    --  106.65  19.00  90.00  164
  6  \w    -23.00  47.00   0.50    0.10    --   48.67 -42.00 153.00  140
  7  \w     40.00 105.00   0.50    0.45    --  106.65 -99.00  60.00  130
  8  \w     38.00 111.00   0.50    0.45    --  106.65-125.00 -90.00  146
  9  \w     34.00 111.00   0.50    0.45    --  106.65-125.00-120.00  154
 10  \w     37.00 106.00   0.50    0.45    --  106.65 -99.00 -90.00  138
 11  \w     34.00 106.00   0.50    0.45    --  106.65 -99.00 -30.00  144
 12  \w     34.00 106.00   0.50    0.45    --  106.65 -99.00  30.00  144
 13  \w     34.00 104.00   0.50    0.45    --  106.65 -99.00 120.00  140
 14  \w     34.00 105.00   0.50    0.45    --  106.65 -99.00 150.00  142
 15  \w    -71.00  20.00   0.50    0.10    --  -48.67  77.00 -30.00  182
 16  \w    -45.00 -19.00   0.50    0.45    --  -91.75  42.00 -54.00   52
 17  \w    -47.00  20.00   0.50    0.10    --  -48.67  42.00 -54.00  134
 18  \w    -27.00  27.00   0.50    0.10    --  -48.67  19.00  90.00  108
 19  \w   -163.00 -86.00   0.50    0.45    --  -91.75 -42.00 153.00  154
 20  \w   -120.00 -36.00   0.50    0.10    --  -48.67 -42.00 153.00  168
 21  \w   -163.00 -73.00   0.50    0.45    --  -91.75 -77.00-150.00  180
 22  \w   -163.00 -87.00   0.50    0.45    --  -91.75 -99.00 -60.00  152
;
_diffrn_measurement_device 'four-circle diffractometer'
_diffrn_measurement_device_type 'XtaLAB Synergy, Dualflex, HyPix'
_diffrn_measurement_method '\w scans'
_diffrn_orient_matrix_type 'CrysAlisPro convention (1999,Acta A55,543-557)'
_diffrn_orient_matrix_UB_11 -0.0958005000
_diffrn_orient_matrix_UB_12 -0.0292129000
_diffrn_orient_matrix_UB_13 0.0195701000
_diffrn_orient_matrix_UB_21 0.0622605000
_diffrn_orient_matrix_UB_22 -0.0470381000
_diffrn_orient_matrix_UB_23 0.0228702000
_diffrn_orient_matrix_UB_31 -0.0055200000
_diffrn_orient_matrix_UB_32 0.0302684000
_diffrn_orient_matrix_UB_33 0.0481248000
_diffrn_radiation_monochromator mirror
_diffrn_radiation_probe x-ray
_diffrn_radiation_type 'Cu K\a'
_diffrn_radiation_wavelength 1.54184
_diffrn_reflns_av_R_equivalents 0.0530
_diffrn_reflns_av_unetI/netI 0.0567
_diffrn_reflns_Laue_measured_fraction_full 0.985
_diffrn_reflns_Laue_measured_fraction_max 0.939
_diffrn_reflns_limit_h_max 17
_diffrn_reflns_limit_h_min -16
_diffrn_reflns_limit_k_max 30
_diffrn_reflns_limit_k_min -29
_diffrn_reflns_limit_l_max 34
_diffrn_reflns_limit_l_min -27
_diffrn_reflns_number 98903
_diffrn_reflns_point_group_measured_fraction_full 0.985
_diffrn_reflns_point_group_measured_fraction_max 0.939
_diffrn_reflns_theta_full 67.684
_diffrn_reflns_theta_max 76.538
_diffrn_reflns_theta_min 3.499
_diffrn_source 'micro-focus sealed X-ray tube'
_diffrn_source_type 'PhotonJet (Cu) X-ray Source'
_exptl_absorpt_coefficient_mu 1.921
_exptl_absorpt_correction_T_max 1.00000
_exptl_absorpt_correction_T_min 0.88707
_exptl_absorpt_correction_type multi-scan
_exptl_absorpt_process_details
;
CrysAlisPro 1.171.42.49 (Rigaku Oxford Diffraction, 2022)
Empirical absorption correction using spherical harmonics,
implemented in SCALE3 ABSPACK scaling algorithm.
;
_exptl_crystal_colour 'clear light orange'
_exptl_crystal_colour_lustre clear
_exptl_crystal_colour_modifier light
_exptl_crystal_colour_primary orange
_exptl_crystal_density_diffrn 1.143
_exptl_crystal_description block
_exptl_crystal_F_000 3312
_exptl_crystal_size_max 0.08
_exptl_crystal_size_mid 0.06
_exptl_crystal_size_min 0.05
_refine_diff_density_max 0.360
_refine_diff_density_min -0.412
_refine_diff_density_rms 0.051
_refine_ls_extinction_method none
_refine_ls_goodness_of_fit_ref 1.036
_refine_ls_hydrogen_treatment mixed
_refine_ls_matrix_type full
_refine_ls_number_parameters 1895
_refine_ls_number_reflns 35506
_refine_ls_number_restraints 78
_refine_ls_restrained_S_all 1.037
_refine_ls_R_factor_all 0.0536
_refine_ls_R_factor_gt 0.0410
_refine_ls_shift/su_max 0.002
_refine_ls_shift/su_mean 0.000
_refine_ls_structure_factor_coef Fsqd
_refine_ls_weighting_details 'w=1/[\s^2^(Fo^2^)+(0.0478P)^2^+1.4284P] where P=(Fo^2^+2Fc^2^)/3'
_refine_ls_weighting_scheme calc
_refine_ls_wR_factor_gt 0.1040
_refine_ls_wR_factor_ref 0.1113
_reflns_Friedel_coverage 0.000
_reflns_number_gt 27983
_reflns_number_total 35506
_reflns_threshold_expression 'I > 2\s(I)'
_cod_data_source_file d5nj03998c2.cif
_cod_data_source_block 241113g_auto
_cod_database_code 7064120
_shelx_shelxl_version_number 2019/3
_chemical_oxdiff_formula NiSiClNC
_shelx_space_group_comment
;
The symmetry employed for this shelxl refinement is uniquely defined
by the following loop, which should always be used as a source of
symmetry information in preference to the above space-group names.
They are only intended as comments.
;
_shelx_estimated_absorpt_t_max 0.910
_shelx_estimated_absorpt_t_min 0.861
_olex2_refinement_description
;
1. Fixed Uiso
 At 1.2 times of:
  All C(H) groups, All C(H,H) groups
 At 1.5 times of:
  All C(H,H,H) groups
2. Uiso/Uaniso restraints and constraints
C16 \\sim C18 \\sim C18A \\sim C17A \\sim C17 \\sim C19A \\sim C19: within 2A
with sigma of 0.01 and sigma for terminal atoms of 0.02 within 2A
3. Same fragment restrains
{C16, C17A, C18A, C19A} sigma for 1-2: 0.01, 1-3: 0.02
as in
{C16, C19, C17, C18}
4. Others
 Sof(C17A)=Sof(H17D)=Sof(H17E)=Sof(H17F)=Sof(C18A)=Sof(H18D)=Sof(H18E)=
 Sof(H18F)=Sof(C19A)=Sof(H19D)=Sof(H19E)=Sof(H19F)=1-FVAR(1)
 Sof(C19)=Sof(H19A)=Sof(H19B)=Sof(H19C)=Sof(C17)=Sof(H17A)=Sof(H17B)=Sof(H17C)=
 Sof(C18)=Sof(H18A)=Sof(H18B)=Sof(H18C)=FVAR(1)
5.a Secondary CH2 refined with riding coordinates:
 C87(H87A,H87B), C127(H12A,H12B), C7(H7A,H7B), C47(H47A,H47B), C9(H9A,H9B),
 C49(H49A,H49B), C129(H12F,H12G)
5.b Aromatic/amide H refined with riding coordinates:
 C25(H25), C125(H125), C4(H4), C5(H5), C123(H123), C84(H84), C124(H124),
 C6(H6), C45(H45), C86(H86), C120(H120), C85(H85), C44(H44), C134(H134),
 C24(H24), C46(H46), C148(H148), C116(H116), C36(H36), C61(H61), C149(H149),
 C105(H105), C119(H119), C117(H117), C40(H40), C118(H118), C64(H64), C62(H62),
 C65(H65), C136(H136), C21(H21), C133(H133), C77(H77), C23(H23), C37(H37),
 C150(H150), C22(H22), C38(H38), C63(H63), C101(H101), C104(H104), C151(H151),
 C137(H137), C39(H39), C76(H76), C135(H135), C103(H103), C152(H152), C102(H102),
  C80(H80), C79(H79), C78(H78)
5.c Idealised Me refined as rotating group:
 C19(H19A,H19B,H19C), C17(H17A,H17B,H17C), C18(H18A,H18B,H18C), C128(H12C,H12D,
 H12E), C88(H88A,H88B,H88C), C59(H59A,H59B,H59C), C109(H10D,H10E,H10F),
 C68(H68A,H68B,H68C), C32(H32A,H32B,H32C), C70(H70A,H70B,H70C), C8(H8A,H8B,H8C),
  C144(H14D,H14E,H14F), C89(H89A,H89B,H89C), C33(H33A,H33B,H33C), C69(H69A,H69B,
 H69C), C98(H98A,H98B,H98C), C145(H14G,H14H,H14I), C34(H34A,H34B,H34C),
 C48(H48A,H48B,H48C), C13(H13A,H13B,H13C), C110(H11A,H11B,H11C), C156(H15D,H15E,
 H15F), C50(H50A,H50B,H50C), C108(H10G,H10H,H10I), C143(H14J,H14K,H14L),
 C30(H30A,H30B,H30C), C141(H14M,H14N,H14O), C113(H11D,H11E,H11F), C97(H97A,H97B,
 H97C), C155(H15G,H15H,H15I), C92(H92A,H92B,H92C), C58(H58A,H58B,H58C),
 C10(H10A,H10B,H10C), C55(H55A,H55B,H55C), C57(H57A,H57B,H57C), C73(H73A,H73B,
 H73C), C160(H16A,H16B,H16C), C93(H93A,H93B,H93C), C140(H14P,H14Q,H14R),
 C159(H15J,H15K,H15L), C112(H11G,H11H,H11I), C130(H13D,H13E,H13F), C99(H99A,
 H99B,H99C), C15(H15A,H15B,H15C), C94(H94A,H94B,H94C), C14(H14A,H14B,H14C),
 C72(H72A,H72B,H72C), C139(H13G,H13H,H13I), C74(H74A,H74B,H74C), C154(H15M,H15N,
 H15O), C158(H15P,H15Q,H15R), C53(H53A,H53B,H53C), C54(H54A,H54B,H54C),
 C29(H29A,H29B,H29C), C114(H11J,H11K,H11L), C28(H28A,H28B,H28C), C17A(H17D,H17E,
 H17F), C18A(H18D,H18E,H18F), C19A(H19D,H19E,H19F)
;
_smtbx_masks_void_probe_radius 1.2
_smtbx_masks_void_truncation_radius 1.2
_olex2_submission_special_instructions 'No special instructions were received'
_oxdiff_exptl_absorpt_empirical_details
;
Empirical correction (ABSPACK) includes:
- Absorption correction using spherical harmonics
- Frame scaling
;
_oxdiff_exptl_absorpt_empirical_full_max 1.292
_oxdiff_exptl_absorpt_empirical_full_min 0.678

loop_
_space_group_symop_operation_xyz
'x, y, z'
'-x, -y, -z'

loop_
_atom_site_label
_atom_site_type_symbol
_atom_site_fract_x
_atom_site_fract_y
_atom_site_fract_z
_atom_site_U_iso_or_equiv
_atom_site_adp_type
_atom_site_occupancy
_atom_site_site_symmetry_order
_atom_site_calc_flag
_atom_site_refinement_flags_posn
_atom_site_refinement_flags_adp
_atom_site_refinement_flags_occupancy
_atom_site_disorder_assembly
_atom_site_disorder_group
Ni3 Ni 0.54058(2) -0.00233(2) 0.24829(2) 0.02976(7) Uani 1 1 d . . . . .
Ni2 Ni 0.04499(2) 0.25266(2) 0.51723(2) 0.02871(7) Uani 1 1 d . . . . .
Ni4 Ni 0.90452(2) 0.26238(2) 0.01472(2) 0.02776(7) Uani 1 1 d . . . . .
Ni1 Ni 0.57325(2) 0.50548(2) 0.75741(2) 0.02767(7) Uani 1 1 d . . . . .
Cl2 Cl -0.01956(4) 0.33157(2) 0.54559(2) 0.04506(12) Uani 1 1 d . . . . .
Cl1 Cl 0.59514(5) 0.59002(2) 0.72496(2) 0.04753(13) Uani 1 1 d . . . . .
Si8 Si 0.79856(4) 0.26894(2) -0.04091(2) 0.02793(10) Uani 1 1 d . . . . .
Cl3 Cl 0.56080(5) 0.07899(2) 0.20865(2) 0.04871(13) Uani 1 1 d . . . . .
Si6 Si 0.64982(4) -0.05014(2) 0.20197(2) 0.02914(10) Uani 1 1 d . . . . .
Si2 Si 0.45937(4) 0.52769(2) 0.81649(2) 0.02858(10) Uani 1 1 d . . . . .
Si7 Si 1.01835(4) 0.28268(2) 0.06054(2) 0.02990(11) Uani 1 1 d . . . . .
Si3 Si 0.17638(4) 0.25174(2) 0.55648(2) 0.02990(11) Uani 1 1 d . . . . .
Si4 Si -0.06995(4) 0.23144(2) 0.47147(2) 0.03197(11) Uani 1 1 d . . . . .
Si5 Si 0.44169(4) 0.02467(2) 0.31150(2) 0.03223(11) Uani 1 1 d . . . . .
Si1 Si 0.69274(4) 0.46235(2) 0.71280(2) 0.03134(11) Uani 1 1 d . . . . .
Cl4 Cl 0.93549(5) 0.17271(2) 0.01757(2) 0.05465(15) Uani 1 1 d . . . . .
N22 N 0.75437(12) 0.33575(6) -0.04191(6) 0.0300(3) Uani 1 1 d . . . . .
N23 N 0.69777(12) 0.22436(6) -0.05102(6) 0.0305(3) Uani 1 1 d . . . . .
N16 N 0.62606(12) -0.11776(6) 0.21769(6) 0.0297(3) Uani 1 1 d . . . . .
N24 N 0.82158(12) 0.24233(6) -0.10363(6) 0.0302(3) Uani 1 1 d . . . . .
N20 N 1.07478(12) 0.24574(7) 0.11178(6) 0.0339(3) Uani 1 1 d . . . . .
N18 N 0.69643(12) -0.04435(6) 0.13604(6) 0.0304(3) Uani 1 1 d . . . . .
N11 N -0.20599(12) 0.24395(7) 0.48233(6) 0.0323(3) Uani 1 1 d . . . . .
N5 N 0.35747(12) 0.57932(7) 0.81336(6) 0.0315(3) Uani 1 1 d . . . . .
N6 N 0.47416(12) 0.58163(7) 0.85906(6) 0.0329(3) Uani 1 1 d . . . . .
N7 N 0.26647(12) 0.30501(7) 0.56143(6) 0.0331(3) Uani 1 1 d . . . . .
N17 N 0.78561(12) -0.04237(7) 0.19560(6) 0.0328(3) Uani 1 1 d . . . . .
N2 N 0.73496(12) 0.46674(7) 0.64641(6) 0.0333(3) Uani 1 1 d . . . . .
N21 N 1.15063(12) 0.26595(7) 0.04062(6) 0.0320(3) Uani 1 1 d . . . . .
N12 N -0.11533(12) 0.26618(7) 0.41571(6) 0.0359(4) Uani 1 1 d . . . . .
N15 N 0.33341(13) 0.07292(7) 0.31436(6) 0.0345(3) Uani 1 1 d . . . . .
N8 N 0.17875(12) 0.26594(7) 0.62217(6) 0.0320(3) Uani 1 1 d . . . . .
N4 N 0.42120(12) 0.46765(7) 0.84639(6) 0.0328(3) Uani 1 1 d . . . . .
N13 N 0.41616(13) -0.03242(7) 0.34920(6) 0.0354(4) Uani 1 1 d . . . . .
N9 N 0.24257(12) 0.19198(7) 0.54330(7) 0.0369(4) Uani 1 1 d . . . . .
N1 N 0.82269(13) 0.48350(7) 0.70335(6) 0.0374(4) Uani 1 1 d . . . . .
N14 N 0.46653(13) 0.08312(7) 0.34699(6) 0.0363(4) Uani 1 1 d . . . . .
N3 N 0.68970(13) 0.39473(7) 0.73329(6) 0.0358(4) Uani 1 1 d . . . . .
N19 N 0.99796(13) 0.35027(7) 0.07290(6) 0.0365(4) Uani 1 1 d . . . . .
N10 N -0.04610(13) 0.16340(7) 0.46017(6) 0.0387(4) Uani 1 1 d . . . . .
C131 C 0.74699(14) 0.20835(7) -0.09308(7) 0.0288(4) Uani 1 1 d . . . . .
C81 C 0.51747(14) -0.07417(7) 0.28179(7) 0.0280(4) Uani 1 1 d . . . . .
C126 C 0.79889(13) 0.36716(7) -0.00946(6) 0.0266(3) Uani 1 1 d . . . . .
C121 C 0.87407(13) 0.34099(7) 0.01703(6) 0.0260(3) Uani 1 1 d . . . . .
C106 C 0.78817(15) -0.03444(7) 0.14671(7) 0.0303(4) Uani 1 1 d . . . . .
C3 C 0.47997(13) 0.42221(7) 0.82822(7) 0.0286(4) Uani 1 1 d . . . . .
C1 C 0.55321(13) 0.43216(7) 0.78783(6) 0.0257(3) Uani 1 1 d . . . . .
C42 C 0.04776(15) 0.14447(8) 0.47391(7) 0.0338(4) Uani 1 1 d . . . . .
C146 C 1.15763(14) 0.23438(8) 0.08191(7) 0.0304(4) Uani 1 1 d . . . . .
C41 C 0.09936(14) 0.17981(8) 0.50024(7) 0.0307(4) Uani 1 1 d . . . . .
C26 C 0.81934(15) 0.48885(8) 0.65463(7) 0.0334(4) Uani 1 1 d . . . . .
C82 C 0.55977(14) -0.12334(7) 0.26108(7) 0.0292(4) Uani 1 1 d . . . . .
C83 C 0.45588(14) -0.08082(8) 0.32687(7) 0.0300(4) Uani 1 1 d . . . . .
C25 C 0.30673(15) 0.68976(8) 0.88141(7) 0.0339(4) Uani 1 1 d . . . . .
H25 H 0.274011 0.664141 0.904380 0.041 Uiso 1 1 calc R U . . .
C125 C 0.77011(14) 0.42251(8) -0.00401(7) 0.0317(4) Uani 1 1 d . . . . .
H125 H 0.718376 0.438919 -0.021265 0.038 Uiso 1 1 calc R U . . .
C11 C 0.40195(14) 0.61260(8) 0.84048(7) 0.0300(4) Uani 1 1 d . . . . .
C122 C 0.92068(14) 0.37456(8) 0.04720(7) 0.0295(4) Uani 1 1 d . . . . .
C66 C -0.20680(14) 0.27206(8) 0.43888(7) 0.0316(4) Uani 1 1 d . . . . .
C51 C 0.24168(13) 0.30605(8) 0.60992(7) 0.0302(4) Uani 1 1 d . . . . .
C20 C 0.37912(14) 0.67198(8) 0.84533(7) 0.0321(4) Uani 1 1 d . . . . .
C35 C 0.89420(15) 0.51370(9) 0.61725(7) 0.0366(4) Uani 1 1 d . . . . .
C115 C 0.87609(15) -0.02013(8) 0.11226(7) 0.0329(4) Uani 1 1 d . . . . .
C43 C 0.19159(14) 0.15885(8) 0.51465(7) 0.0326(4) Uani 1 1 d . . . . .
C2 C 0.61306(14) 0.38600(7) 0.77202(6) 0.0278(4) Uani 1 1 d . . . . .
C147 C 1.23808(14) 0.19317(8) 0.09163(7) 0.0321(4) Uani 1 1 d . . . . .
C87 C 0.67830(15) -0.16528(8) 0.19530(8) 0.0349(4) Uani 1 1 d . . . . .
H87A H 0.699441 -0.191097 0.221718 0.042 Uiso 1 1 calc R U . . .
H87B H 0.738828 -0.153080 0.174700 0.042 Uiso 1 1 calc R U . . .
C4 C 0.59892(15) 0.33345(8) 0.79417(7) 0.0328(4) Uani 1 1 d . . . . .
H4 H 0.639544 0.303156 0.782622 0.039 Uiso 1 1 calc R U . . .
C5 C 0.46604(15) 0.36963(8) 0.85018(7) 0.0346(4) Uani 1 1 d . . . . .
H5 H 0.415779 0.364004 0.876888 0.041 Uiso 1 1 calc R U . . .
C127 C 0.68131(15) 0.36049(8) -0.07277(8) 0.0351(4) Uani 1 1 d . . . . .
H12A H 0.631575 0.382395 -0.052007 0.042 Uiso 1 1 calc R U . . .
H12B H 0.646169 0.330898 -0.085812 0.042 Uiso 1 1 calc R U . . .
C123 C 0.89260(15) 0.42998(8) 0.05180(8) 0.0359(4) Uani 1 1 d . . . . .
H123 H 0.925284 0.451613 0.072247 0.043 Uiso 1 1 calc R U . . .
C95 C 0.38455(15) 0.11018(8) 0.33360(7) 0.0329(4) Uani 1 1 d . . . . .
C60 C 0.28136(15) 0.34298(9) 0.64383(7) 0.0340(4) Uani 1 1 d . . . . .
C84 C 0.43373(15) -0.13241(8) 0.34876(8) 0.0362(4) Uani 1 1 d . . . . .
H84 H 0.391140 -0.135554 0.378750 0.043 Uiso 1 1 calc R U . . .
C132 C 0.72502(14) 0.16089(8) -0.12126(7) 0.0334(4) Uani 1 1 d . . . . .
C100 C 0.35690(16) 0.16918(8) 0.33719(8) 0.0381(4) Uani 1 1 d . . . . .
C124 C 0.81732(15) 0.45294(8) 0.02651(8) 0.0362(4) Uani 1 1 d . . . . .
H124 H 0.797608 0.490373 0.030162 0.043 Uiso 1 1 calc R U . . .
C107 C 0.64999(16) -0.03118(8) 0.09010(7) 0.0363(4) Uani 1 1 d . . . . .
C6 C 0.52533(16) 0.32610(8) 0.83298(8) 0.0363(4) Uani 1 1 d . . . . .
H6 H 0.515532 0.290498 0.847987 0.044 Uiso 1 1 calc R U . . .
C45 C 0.23167(16) 0.10720(9) 0.50126(8) 0.0394(4) Uani 1 1 d . . . . .
H45 H 0.294753 0.094613 0.510317 0.047 Uiso 1 1 calc R U . . .
C86 C 0.53752(16) -0.17491(8) 0.28333(7) 0.0358(4) Uani 1 1 d . . . . .
H86 H 0.565936 -0.207130 0.268761 0.043 Uiso 1 1 calc R U . . .
C157 C 1.03900(17) 0.22355(10) 0.16165(7) 0.0423(5) Uani 1 1 d . . . . .
C142 C 0.61276(15) 0.20151(8) -0.01909(8) 0.0362(4) Uani 1 1 d . . . . .
C90 C 0.35802(18) -0.03387(10) 0.39751(8) 0.0425(5) Uani 1 1 d . . . . .
H90A H 0.325(2) 0.0010(12) 0.4001(9) 0.051 Uiso 1 1 d . U . . .
C120 C 0.91012(17) 0.03286(9) 0.10686(8) 0.0411(5) Uani 1 1 d . . . . .
H120 H 0.873941 0.061557 0.123777 0.049 Uiso 1 1 calc R U . . .
C85 C 0.47417(17) -0.17886(8) 0.32652(8) 0.0389(4) Uani 1 1 d . . . . .
H85 H 0.458214 -0.213965 0.341116 0.047 Uiso 1 1 calc R U . . .
C44 C 0.08697(17) 0.09245(9) 0.46116(8) 0.0400(5) Uani 1 1 d . . . . .
H44 H 0.050788 0.069635 0.443322 0.048 Uiso 1 1 calc R U . . .
C75 C -0.29109(16) 0.30394(9) 0.41967(7) 0.0392(5) Uani 1 1 d . . . . .
C56 C 0.11265(16) 0.25455(10) 0.66798(8) 0.0412(5) Uani 1 1 d . . . . .
C138 C 0.90960(14) 0.23921(8) -0.14058(7) 0.0339(4) Uani 1 1 d . . . . .
C67 C -0.27850(15) 0.24564(9) 0.52707(7) 0.0360(4) Uani 1 1 d . . . . .
C134 C 0.66544(16) 0.16836(10) -0.15945(8) 0.0428(5) Uani 1 1 d . . . . .
H134 H 0.639006 0.203840 -0.167956 0.051 Uiso 1 1 calc R U . . .
C24 C 0.28234(17) 0.74560(9) 0.88370(8) 0.0413(5) Uani 1 1 d . . . . .
H24 H 0.232572 0.757944 0.908323 0.050 Uiso 1 1 calc R U . . .
C46 C 0.17844(17) 0.07480(9) 0.47475(8) 0.0417(5) Uani 1 1 d . . . . .
H46 H 0.205411 0.039795 0.465776 0.050 Uiso 1 1 calc R U . . .
C153 C 1.21089(16) 0.26673(9) -0.00768(8) 0.0403(5) Uani 1 1 d . . . . .
C31 C 0.68125(16) 0.47098(9) 0.60203(7) 0.0386(4) Uani 1 1 d . . . . .
C148 C 1.22968(19) 0.13924(9) 0.08027(9) 0.0472(5) Uani 1 1 d . . . . .
H148 H 1.173146 0.128847 0.066014 0.057 Uiso 1 1 calc R U . . .
C116 C 0.92844(16) -0.06143(8) 0.08617(8) 0.0383(4) Uani 1 1 d . . . . .
H116 H 0.904061 -0.097353 0.088724 0.046 Uiso 1 1 calc R U . . .
C36 C 0.88592(18) 0.56903(9) 0.60261(8) 0.0423(5) Uani 1 1 d . . . . .
H36 H 0.833685 0.591618 0.617737 0.051 Uiso 1 1 calc R U . . .
C91 C 0.24213(16) 0.07773(9) 0.28924(8) 0.0393(4) Uani 1 1 d . . . . .
C7 C 0.34453(16) 0.46031(9) 0.88838(7) 0.0402(5) Uani 1 1 d . . . . .
H7A H 0.305008 0.428670 0.882929 0.048 Uiso 1 1 calc R U . . .
H7B H 0.299193 0.493231 0.889501 0.048 Uiso 1 1 calc R U . . .
C61 C 0.36448(16) 0.32496(10) 0.66652(8) 0.0415(5) Uani 1 1 d . . . . .
H61 H 0.392523 0.289124 0.661625 0.050 Uiso 1 1 calc R U . . .
C52 C 0.32535(17) 0.34220(9) 0.52690(8) 0.0410(5) Uani 1 1 d . . . . .
C71 C -0.07647(17) 0.27618(11) 0.36361(8) 0.0466(5) Uani 1 1 d . . . . .
C16 C 0.27627(15) 0.59057(9) 0.78188(7) 0.0402(5) Uani 1 1 d D U . . .
C19 C 0.1791(2) 0.59483(18) 0.81450(14) 0.0543(10) Uani 0.764(5) 1 d D U P A 1
H19A H 0.124683 0.602316 0.794040 0.082 Uiso 0.764(5) 1 calc R U P A 1
H19B H 0.181001 0.624662 0.836722 0.082 Uiso 0.764(5) 1 calc R U P A 1
H19C H 0.168534 0.560262 0.833923 0.082 Uiso 0.764(5) 1 calc R U P A 1
C17 C 0.2801(3) 0.54541(14) 0.74841(13) 0.0532(9) Uani 0.764(5) 1 d D U P A 1
H17A H 0.270811 0.510685 0.767746 0.080 Uiso 0.764(5) 1 calc R U P A 1
H17B H 0.344753 0.544032 0.728425 0.080 Uiso 0.764(5) 1 calc R U P A 1
H17C H 0.227308 0.551414 0.726779 0.080 Uiso 0.764(5) 1 calc R U P A 1
C18 C 0.2911(3) 0.64657(15) 0.75013(14) 0.0654(11) Uani 0.764(5) 1 d D U P A 1
H18A H 0.244959 0.649496 0.724897 0.098 Uiso 0.764(5) 1 calc R U P A 1
H18B H 0.359473 0.647470 0.734205 0.098 Uiso 0.764(5) 1 calc R U P A 1
H18C H 0.277982 0.677309 0.771676 0.098 Uiso 0.764(5) 1 calc R U P A 1
C128 C 0.72506(18) 0.39700(9) -0.11570(8) 0.0421(5) Uani 1 1 d . . . . .
H12C H 0.768111 0.374793 -0.138746 0.063 Uiso 1 1 calc R U . . .
H12D H 0.764029 0.424929 -0.103438 0.063 Uiso 1 1 calc R U . . .
H12E H 0.671312 0.414853 -0.132662 0.063 Uiso 1 1 calc R U . . .
C149 C 1.32105(16) 0.20787(10) 0.11229(9) 0.0446(5) Uani 1 1 d . . . . .
H149 H 1.327638 0.244789 0.119956 0.054 Uiso 1 1 calc R U . . .
C88 C 0.61545(18) -0.19517(9) 0.16367(8) 0.0438(5) Uani 1 1 d . . . . .
H88A H 0.596665 -0.170338 0.136536 0.066 Uiso 1 1 calc R U . . .
H88B H 0.555448 -0.207504 0.183822 0.066 Uiso 1 1 calc R U . . .
H88C H 0.653712 -0.226925 0.150244 0.066 Uiso 1 1 calc R U . . .
C105 C 0.30361(18) 0.18744(10) 0.37983(9) 0.0459(5) Uani 1 1 d . . . . .
H105 H 0.287072 0.162549 0.407160 0.055 Uiso 1 1 calc R U . . .
C59 C 0.17377(19) 0.23585(10) 0.70986(8) 0.0473(5) Uani 1 1 d . . . . .
H59A H 0.218228 0.204806 0.699795 0.071 Uiso 1 1 calc R U . . .
H59B H 0.129175 0.224636 0.739061 0.071 Uiso 1 1 calc R U . . .
H59C H 0.213172 0.266094 0.717640 0.071 Uiso 1 1 calc R U . . .
C119 C 0.99673(18) 0.04365(10) 0.07679(9) 0.0497(5) Uani 1 1 d . . . . .
H119 H 1.019671 0.079885 0.072837 0.060 Uiso 1 1 calc R U . . .
C117 C 1.01549(17) -0.05066(10) 0.05662(8) 0.0459(5) Uani 1 1 d . . . . .
H117 H 1.051447 -0.079110 0.039247 0.055 Uiso 1 1 calc R U . . .
C47 C 0.33308(16) 0.17142(10) 0.56439(10) 0.0476(5) Uani 1 1 d . . . . .
H47A H 0.365743 0.202770 0.576068 0.057 Uiso 1 1 calc R U . . .
H47B H 0.379348 0.155143 0.538030 0.057 Uiso 1 1 calc R U . . .
C12 C 0.55231(17) 0.59553(9) 0.88923(9) 0.0423(5) Uani 1 1 d . . . . .
C111 C 0.86066(17) -0.03814(9) 0.23026(8) 0.0428(5) Uani 1 1 d . . . . .
C109 C 0.53938(17) -0.03870(10) 0.10363(9) 0.0447(5) Uani 1 1 d . . . . .
H10D H 0.504787 -0.032006 0.074143 0.067 Uiso 1 1 calc R U . . .
H10E H 0.513425 -0.012735 0.128355 0.067 Uiso 1 1 calc R U . . .
H10F H 0.528704 -0.076198 0.117108 0.067 Uiso 1 1 calc R U . . .
C96 C 0.55699(18) 0.10342(10) 0.36448(9) 0.0459(5) Uani 1 1 d . . . . .
C40 C 0.97130(17) 0.48090(10) 0.59557(9) 0.0467(5) Uani 1 1 d . . . . .
H40 H 0.977215 0.443098 0.605319 0.056 Uiso 1 1 calc R U . . .
C68 C -0.22700(18) 0.21458(10) 0.56759(8) 0.0457(5) Uani 1 1 d . . . . .
H68A H -0.272324 0.212920 0.598140 0.068 Uiso 1 1 calc R U . . .
H68B H -0.167394 0.233512 0.572958 0.068 Uiso 1 1 calc R U . . .
H68C H -0.208162 0.177323 0.557741 0.068 Uiso 1 1 calc R U . . .
C32 C 0.7481(2) 0.45669(11) 0.55572(8) 0.0510(6) Uani 1 1 d . . . . .
H32A H 0.783991 0.421662 0.561687 0.076 Uiso 1 1 calc R U . . .
H32B H 0.795845 0.485465 0.547057 0.076 Uiso 1 1 calc R U . . .
H32C H 0.707647 0.453728 0.528569 0.076 Uiso 1 1 calc R U . . .
C118 C 1.04993(18) 0.00194(11) 0.05251(9) 0.0504(6) Uani 1 1 d . . . . .
H118 H 1.110592 0.009377 0.032845 0.060 Uiso 1 1 calc R U . . .
C70 C -0.37154(18) 0.21636(11) 0.51882(9) 0.0488(5) Uani 1 1 d . . . . .
H70A H -0.352768 0.179509 0.507880 0.073 Uiso 1 1 calc R U . . .
H70B H -0.405886 0.237082 0.493579 0.073 Uiso 1 1 calc R U . . .
H70C H -0.415752 0.213677 0.549699 0.073 Uiso 1 1 calc R U . . .
C8 C 0.38519(19) 0.45085(11) 0.93824(8) 0.0495(5) Uani 1 1 d . . . . .
H8A H 0.439570 0.422982 0.935690 0.074 Uiso 1 1 calc R U . . .
H8B H 0.332152 0.438316 0.963104 0.074 Uiso 1 1 calc R U . . .
H8C H 0.409904 0.485174 0.947889 0.074 Uiso 1 1 calc R U . . .
C144 C 0.57294(16) 0.24743(9) 0.01391(8) 0.0406(5) Uani 1 1 d . . . . .
H14D H 0.546128 0.277833 -0.006191 0.061 Uiso 1 1 calc R U . . .
H14E H 0.626853 0.260243 0.030769 0.061 Uiso 1 1 calc R U . . .
H14F H 0.520235 0.233748 0.038397 0.061 Uiso 1 1 calc R U . . .
C9 C 0.76552(18) 0.35202(9) 0.72014(9) 0.0479(5) Uani 1 1 d . . . . .
H9A H 0.784002 0.332748 0.750826 0.057 Uiso 1 1 calc R U . . .
H9B H 0.825430 0.369712 0.703618 0.057 Uiso 1 1 calc R U . . .
C64 C 0.3670(2) 0.41135(12) 0.70331(9) 0.0550(6) Uani 1 1 d . . . . .
H64 H 0.396601 0.435094 0.723159 0.066 Uiso 1 1 calc R U . . .
C62 C 0.24073(17) 0.39499(10) 0.65185(8) 0.0452(5) Uani 1 1 d . . . . .
H62 H 0.183040 0.407480 0.637112 0.054 Uiso 1 1 calc R U . . .
C65 C 0.40667(17) 0.35933(12) 0.69638(8) 0.0497(6) Uani 1 1 d . . . . .
H65 H 0.463187 0.346782 0.712062 0.060 Uiso 1 1 calc R U . . .
C136 C 0.64470(19) 0.12366(13) -0.18514(10) 0.0583(7) Uani 1 1 d . . . . .
H136 H 0.603618 0.128397 -0.211114 0.070 Uiso 1 1 calc R U . . .
C21 C 0.42704(18) 0.71009(10) 0.81252(10) 0.0516(6) Uani 1 1 d . . . . .
H21 H 0.477395 0.698273 0.787941 0.062 Uiso 1 1 calc R U . . .
C89 C 0.4198(2) -0.04512(12) 0.44052(9) 0.0550(6) Uani 1 1 d . . . . .
H89A H 0.459652 -0.079260 0.435873 0.083 Uiso 1 1 calc R U . . .
H89B H 0.375609 -0.048543 0.471352 0.083 Uiso 1 1 calc R U . . .
H89C H 0.463871 -0.014804 0.441961 0.083 Uiso 1 1 calc R U . . .
C133 C 0.76425(18) 0.10908(9) -0.10911(10) 0.0474(5) Uani 1 1 d . . . . .
H133 H 0.804707 0.103719 -0.082924 0.057 Uiso 1 1 calc R U . . .
C27 C 0.89207(17) 0.50400(11) 0.73539(8) 0.0480(5) Uani 1 1 d . . . . .
C77 C -0.36269(18) 0.27632(12) 0.39907(9) 0.0516(6) Uani 1 1 d . . . . .
H77 H -0.358888 0.237439 0.399449 0.062 Uiso 1 1 calc R U . . .
C23 C 0.32916(19) 0.78275(9) 0.85095(10) 0.0507(6) Uani 1 1 d . . . . .
H23 H 0.311551 0.820673 0.852711 0.061 Uiso 1 1 calc R U . . .
C37 C 0.9537(2) 0.59117(10) 0.56602(8) 0.0502(6) Uani 1 1 d . . . . .
H37 H 0.947326 0.628726 0.555505 0.060 Uiso 1 1 calc R U . . .
C33 C 0.5991(2) 0.43053(12) 0.61207(10) 0.0581(6) Uani 1 1 d . . . . .
H33A H 0.558991 0.432521 0.584323 0.087 Uiso 1 1 calc R U . . .
H33B H 0.556873 0.439567 0.642236 0.087 Uiso 1 1 calc R U . . .
H33C H 0.628309 0.393380 0.616128 0.087 Uiso 1 1 calc R U . . .
C150 C 1.3040(2) 0.10046(10) 0.08978(11) 0.0631(8) Uani 1 1 d . . . . .
H150 H 1.298679 0.063566 0.081713 0.076 Uiso 1 1 calc R U . . .
C49 C -0.10964(18) 0.12782(10) 0.43772(9) 0.0483(5) Uani 1 1 d . . . . .
H49A H -0.069129 0.108320 0.411242 0.058 Uiso 1 1 calc R U . . .
H49B H -0.161250 0.150683 0.422424 0.058 Uiso 1 1 calc R U . . .
C69 C -0.30326(19) 0.30420(10) 0.54184(9) 0.0477(5) Uani 1 1 d . . . . .
H69A H -0.345687 0.303710 0.573313 0.072 Uiso 1 1 calc R U . . .
H69B H -0.338260 0.324172 0.516425 0.072 Uiso 1 1 calc R U . . .
H69C H -0.241769 0.322379 0.545262 0.072 Uiso 1 1 calc R U . . .
C22 C 0.4014(2) 0.76538(10) 0.81561(11) 0.0589(7) Uani 1 1 d . . . . .
H22 H 0.434244 0.791365 0.793052 0.071 Uiso 1 1 calc R U . . .
C38 C 1.03083(19) 0.55832(12) 0.54485(9) 0.0537(6) Uani 1 1 d . . . . .
H38 H 1.077867 0.573557 0.520028 0.064 Uiso 1 1 calc R U . . .
C63 C 0.2839(2) 0.42877(12) 0.68126(10) 0.0580(7) Uani 1 1 d . . . . .
H63 H 0.255953 0.464577 0.686347 0.070 Uiso 1 1 calc R U . . .
C101 C 0.38069(19) 0.20575(10) 0.29770(11) 0.0546(6) Uani 1 1 d . . . . .
H101 H 0.416871 0.193335 0.268363 0.066 Uiso 1 1 calc R U . . .
C98 C 0.6043(2) 0.14749(12) 0.32888(11) 0.0603(7) Uani 1 1 d . . . . .
H98A H 0.560259 0.180397 0.328914 0.090 Uiso 1 1 calc R U . . .
H98B H 0.614916 0.133942 0.295604 0.090 Uiso 1 1 calc R U . . .
H98C H 0.668206 0.156445 0.339261 0.090 Uiso 1 1 calc R U . . .
C104 C 0.2747(2) 0.24245(12) 0.38213(12) 0.0623(8) Uani 1 1 d . . . . .
H104 H 0.237531 0.255096 0.411126 0.075 Uiso 1 1 calc R U . . .
C129 C 1.05733(19) 0.38366(10) 0.10011(10) 0.0519(6) Uani 1 1 d . . . . .
H12F H 1.095332 0.359063 0.121854 0.062 Uiso 1 1 calc R U . . .
H12G H 1.011842 0.407311 0.121430 0.062 Uiso 1 1 calc R U . . .
C145 C 0.53105(19) 0.18595(12) -0.04899(10) 0.0591(7) Uani 1 1 d . . . . .
H14G H 0.471808 0.176753 -0.026647 0.089 Uiso 1 1 calc R U . . .
H14H H 0.554000 0.154209 -0.068071 0.089 Uiso 1 1 calc R U . . .
H14I H 0.514817 0.216877 -0.071475 0.089 Uiso 1 1 calc R U . . .
C151 C 1.39460(18) 0.16841(13) 0.12177(10) 0.0596(7) Uani 1 1 d . . . . .
H151 H 1.451540 0.178426 0.135899 0.071 Uiso 1 1 calc R U . . .
C34 C 0.6342(2) 0.52866(11) 0.59666(9) 0.0535(6) Uani 1 1 d . . . . .
H34A H 0.686405 0.554938 0.587835 0.080 Uiso 1 1 calc R U . . .
H34B H 0.596315 0.538003 0.627932 0.080 Uiso 1 1 calc R U . . .
H34C H 0.589603 0.530048 0.570761 0.080 Uiso 1 1 calc R U . . .
C137 C 0.6841(2) 0.07241(12) -0.17272(12) 0.0684(9) Uani 1 1 d . . . . .
H137 H 0.669529 0.041824 -0.190127 0.082 Uiso 1 1 calc R U . . .
C48 C 0.3155(2) 0.12906(11) 0.60672(10) 0.0557(6) Uani 1 1 d . . . . .
H48A H 0.289243 0.096270 0.594824 0.084 Uiso 1 1 calc R U . . .
H48B H 0.267545 0.144156 0.632486 0.084 Uiso 1 1 calc R U . . .
H48C H 0.378281 0.119361 0.620228 0.084 Uiso 1 1 calc R U . . .
C39 C 1.03985(19) 0.50388(12) 0.55944(9) 0.0555(6) Uani 1 1 d . . . . .
H39 H 1.093270 0.481733 0.544772 0.067 Uiso 1 1 calc R U . . .
C13 C 0.61102(19) 0.54211(10) 0.89872(10) 0.0535(6) Uani 1 1 d . . . . .
H13A H 0.663238 0.548582 0.919460 0.080 Uiso 1 1 calc R U . . .
H13B H 0.641228 0.528451 0.867280 0.080 Uiso 1 1 calc R U . . .
H13C H 0.566375 0.514937 0.915531 0.080 Uiso 1 1 calc R U . . .
C110 C 0.6895(2) -0.07104(12) 0.05093(9) 0.0554(6) Uani 1 1 d . . . . .
H11A H 0.680778 -0.108724 0.064343 0.083 Uiso 1 1 calc R U . . .
H11B H 0.760191 -0.065416 0.041200 0.083 Uiso 1 1 calc R U . . .
H11C H 0.652860 -0.064572 0.022097 0.083 Uiso 1 1 calc R U . . .
C156 C 1.1606(2) 0.30966(13) -0.03980(9) 0.0592(7) Uani 1 1 d . . . . .
H15D H 1.094025 0.298179 -0.044149 0.089 Uiso 1 1 calc R U . . .
H15E H 1.199900 0.313776 -0.072025 0.089 Uiso 1 1 calc R U . . .
H15F H 1.155310 0.344742 -0.023974 0.089 Uiso 1 1 calc R U . . .
C50 C -0.1599(2) 0.08595(11) 0.47434(11) 0.0595(7) Uani 1 1 d . . . . .
H50A H -0.198609 0.062091 0.456977 0.089 Uiso 1 1 calc R U . . .
H50B H -0.204073 0.104941 0.499312 0.089 Uiso 1 1 calc R U . . .
H50C H -0.109308 0.063815 0.490342 0.089 Uiso 1 1 calc R U . . .
C108 C 0.6666(2) 0.02756(11) 0.07154(11) 0.0613(7) Uani 1 1 d . . . . .
H10G H 0.626757 0.036924 0.044261 0.092 Uiso 1 1 calc R U . . .
H10H H 0.737021 0.031714 0.060035 0.092 Uiso 1 1 calc R U . . .
H10I H 0.646664 0.052056 0.098333 0.092 Uiso 1 1 calc R U . . .
C76 C -0.2988(2) 0.36011(11) 0.42027(10) 0.0602(7) Uani 1 1 d . . . . .
H76 H -0.251766 0.379650 0.434777 0.072 Uiso 1 1 calc R U . . .
C143 C 0.6489(2) 0.15333(11) 0.01262(11) 0.0641(7) Uani 1 1 d . . . . .
H14J H 0.704584 0.164238 0.029267 0.096 Uiso 1 1 calc R U . . .
H14K H 0.670721 0.122836 -0.008226 0.096 Uiso 1 1 calc R U . . .
H14L H 0.594692 0.141830 0.037272 0.096 Uiso 1 1 calc R U . . .
C30 C 0.8537(2) 0.48486(14) 0.78739(9) 0.0642(7) Uani 1 1 d . . . . .
H30A H 0.784960 0.498645 0.794949 0.096 Uiso 1 1 calc R U . . .
H30B H 0.895080 0.498803 0.810633 0.096 Uiso 1 1 calc R U . . .
H30C H 0.856124 0.444728 0.790236 0.096 Uiso 1 1 calc R U . . .
C135 C 0.7435(2) 0.06520(11) -0.13577(12) 0.0662(8) Uani 1 1 d . . . . .
H135 H 0.771203 0.029768 -0.128126 0.079 Uiso 1 1 calc R U . . .
C141 C 0.9828(2) 0.19461(12) -0.12477(10) 0.0577(7) Uani 1 1 d . . . . .
H14M H 0.954591 0.158711 -0.126298 0.087 Uiso 1 1 calc R U . . .
H14N H 0.996368 0.199854 -0.090952 0.087 Uiso 1 1 calc R U . . .
H14O H 1.044833 0.196481 -0.146867 0.087 Uiso 1 1 calc R U . . .
C113 C 0.8192(2) -0.06853(13) 0.27748(10) 0.0653(8) Uani 1 1 d . . . . .
H11D H 0.867160 -0.068728 0.301735 0.098 Uiso 1 1 calc R U . . .
H11E H 0.806831 -0.106303 0.270593 0.098 Uiso 1 1 calc R U . . .
H11F H 0.756835 -0.050191 0.290598 0.098 Uiso 1 1 calc R U . . .
C97 C 0.5305(2) 0.12446(13) 0.41626(10) 0.0629(7) Uani 1 1 d . . . . .
H97A H 0.591239 0.133966 0.429531 0.094 Uiso 1 1 calc R U . . .
H97B H 0.497511 0.095852 0.437818 0.094 Uiso 1 1 calc R U . . .
H97C H 0.485826 0.157003 0.414503 0.094 Uiso 1 1 calc R U . . .
C155 C 1.3144(2) 0.28516(15) -0.00237(11) 0.0691(8) Uani 1 1 d . . . . .
H15G H 1.309383 0.320320 0.013332 0.104 Uiso 1 1 calc R U . . .
H15H H 1.352068 0.289352 -0.035015 0.104 Uiso 1 1 calc R U . . .
H15I H 1.348455 0.257708 0.017989 0.104 Uiso 1 1 calc R U . . .
C92 C 0.16295(19) 0.11618(12) 0.31381(10) 0.0561(6) Uani 1 1 d . . . . .
H92A H 0.149721 0.104948 0.348832 0.084 Uiso 1 1 calc R U . . .
H92B H 0.101843 0.114731 0.298020 0.084 Uiso 1 1 calc R U . . .
H92C H 0.186181 0.153657 0.310450 0.084 Uiso 1 1 calc R U . . .
C58 C 0.0493(2) 0.20822(14) 0.65685(10) 0.0668(8) Uani 1 1 d . . . . .
H58A H 0.009315 0.220470 0.630279 0.100 Uiso 1 1 calc R U . . .
H58B H 0.005299 0.197622 0.686458 0.100 Uiso 1 1 calc R U . . .
H58C H 0.092379 0.176705 0.646643 0.100 Uiso 1 1 calc R U . . .
C10 C 0.7349(3) 0.30976(12) 0.68666(10) 0.0727(9) Uani 1 1 d . . . . .
H10A H 0.722701 0.327740 0.654830 0.109 Uiso 1 1 calc R U . . .
H10B H 0.674194 0.292829 0.701997 0.109 Uiso 1 1 calc R U . . .
H10C H 0.788163 0.281502 0.681613 0.109 Uiso 1 1 calc R U . . .
C55 C 0.3262(2) 0.31969(13) 0.47682(9) 0.0645(8) Uani 1 1 d . . . . .
H55A H 0.363012 0.343789 0.452083 0.097 Uiso 1 1 calc R U . . .
H55B H 0.257820 0.317663 0.468906 0.097 Uiso 1 1 calc R U . . .
H55C H 0.358272 0.282965 0.476851 0.097 Uiso 1 1 calc R U . . .
C57 C 0.0473(2) 0.30507(13) 0.68156(10) 0.0638(7) Uani 1 1 d . . . . .
H57A H 0.088663 0.333809 0.690606 0.096 Uiso 1 1 calc R U . . .
H57B H -0.001691 0.295446 0.709517 0.096 Uiso 1 1 calc R U . . .
H57C H 0.012825 0.318394 0.653292 0.096 Uiso 1 1 calc R U . . .
C73 C -0.0919(2) 0.33636(13) 0.34593(10) 0.0649(7) Uani 1 1 d . . . . .
H73A H -0.162923 0.344905 0.344680 0.097 Uiso 1 1 calc R U . . .
H73B H -0.056327 0.342498 0.312990 0.097 Uiso 1 1 calc R U . . .
H73C H -0.066342 0.360081 0.368833 0.097 Uiso 1 1 calc R U . . .
C160 C 1.1155(2) 0.23042(14) 0.19757(9) 0.0644(8) Uani 1 1 d . . . . .
H16A H 1.132177 0.269004 0.196861 0.097 Uiso 1 1 calc R U . . .
H16B H 1.175578 0.208018 0.187929 0.097 Uiso 1 1 calc R U . . .
H16C H 1.087801 0.218648 0.230958 0.097 Uiso 1 1 calc R U . . .
C93 C 0.2693(2) 0.09673(14) 0.23532(9) 0.0636(7) Uani 1 1 d . . . . .
H93A H 0.290741 0.134538 0.233569 0.095 Uiso 1 1 calc R U . . .
H93B H 0.211163 0.094937 0.217288 0.095 Uiso 1 1 calc R U . . .
H93C H 0.323309 0.072901 0.220581 0.095 Uiso 1 1 calc R U . . .
C140 C 0.8826(2) 0.22821(14) -0.19165(9) 0.0620(7) Uani 1 1 d . . . . .
H14P H 0.941452 0.231856 -0.215752 0.093 Uiso 1 1 calc R U . . .
H14Q H 0.830379 0.254706 -0.200613 0.093 Uiso 1 1 calc R U . . .
H14R H 0.858774 0.191018 -0.191393 0.093 Uiso 1 1 calc R U . . .
C159 C 0.9470(2) 0.25910(16) 0.17763(9) 0.0701(9) Uani 1 1 d . . . . .
H15J H 0.917191 0.245501 0.210100 0.105 Uiso 1 1 calc R U . . .
H15K H 0.898857 0.257630 0.153643 0.105 Uiso 1 1 calc R U . . .
H15L H 0.965855 0.297036 0.179437 0.105 Uiso 1 1 calc R U . . .
C103 C 0.2989(2) 0.27840(11) 0.34349(15) 0.0741(10) Uani 1 1 d . . . . .
H103 H 0.279315 0.316032 0.345792 0.089 Uiso 1 1 calc R U . . .
C112 C 0.8703(3) 0.02185(12) 0.24007(11) 0.0710(9) Uani 1 1 d . . . . .
H11G H 0.804165 0.038822 0.248550 0.107 Uiso 1 1 calc R U . . .
H11H H 0.902748 0.040883 0.210490 0.107 Uiso 1 1 calc R U . . .
H11I H 0.910233 0.024480 0.267487 0.107 Uiso 1 1 calc R U . . .
C130 C 1.12833(19) 0.41910(12) 0.06846(13) 0.0666(8) Uani 1 1 d . . . . .
H13D H 1.092339 0.441687 0.044976 0.100 Uiso 1 1 calc R U . . .
H13E H 1.179342 0.395996 0.050429 0.100 Uiso 1 1 calc R U . . .
H13F H 1.159859 0.442861 0.089219 0.100 Uiso 1 1 calc R U . . .
C152 C 1.3853(2) 0.11530(13) 0.11082(10) 0.0654(8) Uani 1 1 d . . . . .
H152 H 1.435339 0.088443 0.117821 0.079 Uiso 1 1 calc R U . . .
C102 C 0.3516(2) 0.26068(11) 0.30096(15) 0.0733(9) Uani 1 1 d . . . . .
H102 H 0.368058 0.285966 0.273914 0.088 Uiso 1 1 calc R U . . .
C99 C 0.6290(2) 0.05369(12) 0.36664(12) 0.0638(7) Uani 1 1 d . . . . .
H99A H 0.642439 0.039042 0.333855 0.096 Uiso 1 1 calc R U . . .
H99B H 0.599581 0.025481 0.389960 0.096 Uiso 1 1 calc R U . . .
H99C H 0.691280 0.064630 0.377496 0.096 Uiso 1 1 calc R U . . .
C80 C -0.4394(2) 0.30503(16) 0.37806(11) 0.0711(9) Uani 1 1 d . . . . .
H80 H -0.487092 0.285923 0.363591 0.085 Uiso 1 1 calc R U . . .
C15 C 0.5038(2) 0.61594(14) 0.93812(11) 0.0694(9) Uani 1 1 d . . . . .
H15A H 0.457349 0.589029 0.953758 0.104 Uiso 1 1 calc R U . . .
H15B H 0.467873 0.650961 0.932280 0.104 Uiso 1 1 calc R U . . .
H15C H 0.555137 0.620971 0.959797 0.104 Uiso 1 1 calc R U . . .
C94 C 0.2042(2) 0.02002(11) 0.29158(13) 0.0673(8) Uani 1 1 d . . . . .
H94A H 0.255650 -0.004662 0.275841 0.101 Uiso 1 1 calc R U . . .
H94B H 0.144658 0.020103 0.274309 0.101 Uiso 1 1 calc R U . . .
H94C H 0.187724 0.007441 0.326079 0.101 Uiso 1 1 calc R U . . .
C14 C 0.6214(2) 0.63646(13) 0.86154(14) 0.0733(9) Uani 1 1 d . . . . .
H14A H 0.679654 0.639395 0.879265 0.110 Uiso 1 1 calc R U . . .
H14B H 0.586535 0.672333 0.859037 0.110 Uiso 1 1 calc R U . . .
H14C H 0.642722 0.624116 0.828416 0.110 Uiso 1 1 calc R U . . .
C72 C 0.0347(2) 0.26357(17) 0.36146(11) 0.0740(9) Uani 1 1 d . . . . .
H72A H 0.063371 0.286903 0.383660 0.111 Uiso 1 1 calc R U . . .
H72B H 0.065715 0.270679 0.327691 0.111 Uiso 1 1 calc R U . . .
H72C H 0.046827 0.225001 0.371627 0.111 Uiso 1 1 calc R U . . .
C139 C 0.9562(2) 0.29432(12) -0.14236(14) 0.0719(9) Uani 1 1 d . . . . .
H13G H 0.971750 0.301964 -0.109358 0.108 Uiso 1 1 calc R U . . .
H13H H 0.909747 0.322872 -0.153749 0.108 Uiso 1 1 calc R U . . .
H13I H 1.017434 0.293830 -0.165125 0.108 Uiso 1 1 calc R U . . .
C74 C -0.1248(3) 0.23913(16) 0.33156(10) 0.0761(9) Uani 1 1 d . . . . .
H74A H -0.113556 0.200836 0.342838 0.114 Uiso 1 1 calc R U . . .
H74B H -0.095851 0.244603 0.297255 0.114 Uiso 1 1 calc R U . . .
H74C H -0.196361 0.248011 0.333891 0.114 Uiso 1 1 calc R U . . .
C79 C -0.4458(3) 0.35956(17) 0.37825(11) 0.0785(10) Uani 1 1 d . . . . .
H79 H -0.498412 0.378987 0.363758 0.094 Uiso 1 1 calc R U . . .
C78 C -0.3780(3) 0.38820(14) 0.39895(13) 0.0818(11) Uani 1 1 d . . . . .
H78 H -0.384302 0.427026 0.398911 0.098 Uiso 1 1 calc R U . . .
C154 C 1.2139(3) 0.21168(12) -0.03024(10) 0.0713(9) Uani 1 1 d . . . . .
H15M H 1.255600 0.185533 -0.012372 0.107 Uiso 1 1 calc R U . . .
H15N H 1.241538 0.215415 -0.064888 0.107 Uiso 1 1 calc R U . . .
H15O H 1.146423 0.198391 -0.028084 0.107 Uiso 1 1 calc R U . . .
C158 C 1.0132(3) 0.16427(13) 0.16049(11) 0.0780(9) Uani 1 1 d . . . . .
H15P H 1.073683 0.141941 0.151554 0.117 Uiso 1 1 calc R U . . .
H15Q H 0.966473 0.160874 0.136089 0.117 Uiso 1 1 calc R U . . .
H15R H 0.982557 0.151562 0.193087 0.117 Uiso 1 1 calc R U . . .
C53 C 0.4293(2) 0.34583(17) 0.54045(12) 0.0800(10) Uani 1 1 d . . . . .
H53A H 0.460214 0.308938 0.543262 0.120 Uiso 1 1 calc R U . . .
H53B H 0.427012 0.363041 0.572046 0.120 Uiso 1 1 calc R U . . .
H53C H 0.468308 0.367871 0.514868 0.120 Uiso 1 1 calc R U . . .
C54 C 0.2717(3) 0.39916(12) 0.52554(11) 0.0795(10) Uani 1 1 d . . . . .
H54A H 0.303556 0.422148 0.498303 0.119 Uiso 1 1 calc R U . . .
H54B H 0.275425 0.416325 0.556729 0.119 Uiso 1 1 calc R U . . .
H54C H 0.201916 0.395193 0.520734 0.119 Uiso 1 1 calc R U . . .
C29 C 0.8887(3) 0.56673(14) 0.73212(12) 0.0808(10) Uani 1 1 d . . . . .
H29A H 0.919021 0.579804 0.699595 0.121 Uiso 1 1 calc R U . . .
H29B H 0.925317 0.579987 0.757656 0.121 Uiso 1 1 calc R U . . .
H29C H 0.819454 0.580538 0.737029 0.121 Uiso 1 1 calc R U . . .
C114 C 0.9606(2) -0.06386(18) 0.21131(12) 0.0827(11) Uani 1 1 d . . . . .
H11J H 1.005725 -0.063938 0.236889 0.124 Uiso 1 1 calc R U . . .
H11K H 0.988617 -0.042657 0.181932 0.124 Uiso 1 1 calc R U . . .
H11L H 0.952075 -0.101582 0.202863 0.124 Uiso 1 1 calc R U . . .
C28 C 0.9967(2) 0.4801(2) 0.72202(12) 0.0914(13) Uani 1 1 d . . . . .
H28A H 0.995169 0.440068 0.722580 0.137 Uiso 1 1 calc R U . . .
H28B H 1.039991 0.490657 0.745913 0.137 Uiso 1 1 calc R U . . .
H28C H 1.022119 0.494169 0.688956 0.137 Uiso 1 1 calc R U . . .
C17A C 0.3197(8) 0.5957(5) 0.7287(3) 0.057(3) Uani 0.236(5) 1 d D U P A 2
H17D H 0.355099 0.561283 0.719611 0.085 Uiso 0.236(5) 1 calc R U P A 2
H17E H 0.366006 0.625559 0.724144 0.085 Uiso 0.236(5) 1 calc R U P A 2
H17F H 0.266175 0.603528 0.707728 0.085 Uiso 0.236(5) 1 calc R U P A 2
C18A C 0.1979(7) 0.6290(4) 0.7977(4) 0.049(2) Uani 0.236(5) 1 d D U P A 2
H18D H 0.143645 0.627315 0.777111 0.073 Uiso 0.236(5) 1 calc R U P A 2
H18E H 0.223134 0.666060 0.794712 0.073 Uiso 0.236(5) 1 calc R U P A 2
H18F H 0.173284 0.619976 0.832178 0.073 Uiso 0.236(5) 1 calc R U P A 2
C19A C 0.2243(8) 0.5304(3) 0.7857(4) 0.052(3) Uani 0.236(5) 1 d D U P A 2
H19D H 0.191151 0.523555 0.819097 0.078 Uiso 0.236(5) 1 calc R U P A 2
H19E H 0.275600 0.501568 0.778469 0.078 Uiso 0.236(5) 1 calc R U P A 2
H19F H 0.175505 0.530516 0.761915 0.078 Uiso 0.236(5) 1 calc R U P A 2
H90B H 0.3037(18) -0.0600(10) 0.3991(8) 0.035(6) Uiso 1 1 d . . . . .

loop_
_atom_site_aniso_label
_atom_site_aniso_U_11
_atom_site_aniso_U_22
_atom_site_aniso_U_33
_atom_site_aniso_U_23
_atom_site_aniso_U_13
_atom_site_aniso_U_12
Ni3 0.03628(17) 0.02245(14) 0.03024(16) -0.00136(12) -0.00295(13) 0.00012(12)
Ni2 0.02855(16) 0.02985(16) 0.02851(16) -0.00062(12) -0.00797(13) 0.00105(12)
Ni4 0.03041(16) 0.02420(14) 0.02962(16) -0.00277(12) -0.00890(13) 0.00405(12)
Ni1 0.02921(16) 0.02352(14) 0.02912(16) 0.00005(11) 0.00005(12) 0.00143(12)
Cl2 0.0516(3) 0.0307(2) 0.0528(3) -0.0034(2) -0.0083(2) 0.0076(2)
Cl1 0.0608(3) 0.0269(2) 0.0526(3) 0.0094(2) -0.0014(3) -0.0034(2)
Si8 0.0292(2) 0.0243(2) 0.0319(2) -0.00247(18) -0.0099(2) -0.00044(18)
Cl3 0.0694(4) 0.0252(2) 0.0500(3) 0.00705(19) -0.0041(3) -0.0028(2)
Si6 0.0343(3) 0.0240(2) 0.0290(2) -0.00109(18) -0.0034(2) -0.00085(19)
Si2 0.0283(2) 0.0272(2) 0.0300(2) -0.00487(18) -0.00225(19) 0.00302(19)
Si7 0.0285(2) 0.0330(2) 0.0291(2) -0.00480(19) -0.0090(2) 0.00628(19)
Si3 0.0267(2) 0.0337(2) 0.0303(2) -0.00142(19) -0.0074(2) -0.00107(19)
Si4 0.0304(3) 0.0380(3) 0.0289(2) -0.0026(2) -0.0102(2) 0.0017(2)
Si5 0.0375(3) 0.0268(2) 0.0322(3) -0.00415(19) -0.0034(2) 0.0029(2)
Si1 0.0320(3) 0.0296(2) 0.0297(2) 0.00303(19) 0.0039(2) 0.0043(2)
Cl4 0.0796(4) 0.0257(2) 0.0604(3) -0.0040(2) -0.0211(3) 0.0134(2)
N22 0.0281(8) 0.0286(7) 0.0349(8) -0.0021(6) -0.0113(6) -0.0006(6)
N23 0.0319(8) 0.0281(7) 0.0325(8) -0.0032(6) -0.0071(7) -0.0030(6)
N16 0.0351(8) 0.0223(7) 0.0313(8) -0.0030(6) -0.0026(6) 0.0017(6)
N24 0.0288(8) 0.0283(7) 0.0344(8) -0.0035(6) -0.0063(6) -0.0025(6)
N20 0.0316(8) 0.0426(9) 0.0276(8) -0.0026(7) -0.0077(7) 0.0090(7)
N18 0.0343(8) 0.0274(7) 0.0294(8) -0.0006(6) -0.0046(6) 0.0003(6)
N11 0.0307(8) 0.0381(8) 0.0287(8) -0.0007(6) -0.0070(6) 0.0008(7)
N5 0.0306(8) 0.0337(8) 0.0307(8) -0.0077(6) -0.0056(6) 0.0058(6)
N6 0.0316(8) 0.0322(8) 0.0360(8) -0.0079(6) -0.0087(7) 0.0052(6)
N7 0.0302(8) 0.0402(9) 0.0291(8) -0.0014(6) -0.0028(6) -0.0061(7)
N17 0.0357(9) 0.0324(8) 0.0311(8) 0.0003(6) -0.0070(7) -0.0037(7)
N2 0.0327(8) 0.0346(8) 0.0306(8) 0.0023(6) 0.0011(7) 0.0026(7)
N21 0.0297(8) 0.0362(8) 0.0302(8) -0.0005(6) -0.0065(6) 0.0054(6)
N12 0.0306(8) 0.0486(10) 0.0289(8) 0.0005(7) -0.0067(7) -0.0004(7)
N15 0.0382(9) 0.0301(8) 0.0353(8) -0.0039(6) -0.0057(7) 0.0025(7)
N8 0.0275(8) 0.0403(9) 0.0286(8) 0.0019(6) -0.0043(6) -0.0058(7)
N4 0.0309(8) 0.0340(8) 0.0317(8) -0.0028(6) 0.0042(7) 0.0014(6)
N13 0.0406(9) 0.0329(8) 0.0312(8) -0.0027(6) 0.0000(7) 0.0048(7)
N9 0.0292(8) 0.0392(9) 0.0441(9) -0.0037(7) -0.0128(7) 0.0027(7)
N1 0.0337(9) 0.0433(9) 0.0329(8) 0.0044(7) 0.0013(7) 0.0019(7)
N14 0.0378(9) 0.0332(8) 0.0388(9) -0.0079(7) -0.0076(7) 0.0028(7)
N3 0.0408(9) 0.0298(8) 0.0328(8) 0.0015(6) 0.0073(7) 0.0091(7)
N19 0.0347(9) 0.0368(9) 0.0413(9) -0.0119(7) -0.0164(7) 0.0057(7)
N10 0.0383(9) 0.0401(9) 0.0410(9) -0.0099(7) -0.0156(8) 0.0014(7)
C131 0.0290(9) 0.0249(8) 0.0341(9) -0.0025(7) -0.0110(8) 0.0016(7)
C81 0.0284(9) 0.0263(8) 0.0302(9) 0.0001(7) -0.0081(7) -0.0012(7)
C126 0.0249(8) 0.0264(8) 0.0280(8) -0.0016(7) -0.0021(7) 0.0009(7)
C121 0.0231(8) 0.0283(8) 0.0266(8) -0.0032(7) -0.0027(7) 0.0017(7)
C106 0.0353(10) 0.0232(8) 0.0325(9) -0.0018(7) -0.0041(8) 0.0003(7)
C3 0.0264(9) 0.0310(9) 0.0293(9) -0.0046(7) -0.0055(7) -0.0023(7)
C1 0.0281(9) 0.0252(8) 0.0246(8) -0.0006(6) -0.0069(7) -0.0012(7)
C42 0.0351(10) 0.0383(10) 0.0279(9) -0.0012(8) -0.0053(8) 0.0026(8)
C146 0.0275(9) 0.0336(9) 0.0316(9) -0.0045(7) -0.0098(7) 0.0020(7)
C41 0.0305(9) 0.0344(9) 0.0268(9) -0.0001(7) -0.0027(7) 0.0008(7)
C26 0.0315(10) 0.0323(9) 0.0335(10) 0.0027(7) 0.0031(8) 0.0072(8)
C82 0.0327(9) 0.0264(8) 0.0293(9) -0.0001(7) -0.0083(7) -0.0013(7)
C83 0.0291(9) 0.0306(9) 0.0306(9) -0.0001(7) -0.0059(7) 0.0005(7)
C25 0.0358(10) 0.0348(10) 0.0314(9) -0.0078(8) -0.0047(8) 0.0039(8)
C125 0.0305(9) 0.0286(9) 0.0360(10) -0.0037(7) -0.0052(8) 0.0057(7)
C11 0.0294(9) 0.0314(9) 0.0280(9) -0.0048(7) 0.0013(7) 0.0040(7)
C122 0.0269(9) 0.0320(9) 0.0300(9) -0.0065(7) -0.0041(7) 0.0035(7)
C66 0.0315(10) 0.0348(9) 0.0295(9) -0.0026(7) -0.0077(8) -0.0009(8)
C51 0.0216(8) 0.0378(10) 0.0313(9) 0.0000(7) -0.0063(7) 0.0023(7)
C20 0.0298(9) 0.0321(9) 0.0341(10) -0.0045(7) -0.0024(8) 0.0033(7)
C35 0.0332(10) 0.0440(11) 0.0307(10) 0.0012(8) 0.0026(8) -0.0009(8)
C115 0.0340(10) 0.0297(9) 0.0345(10) 0.0014(7) -0.0042(8) 0.0005(7)
C43 0.0300(9) 0.0355(10) 0.0317(9) -0.0016(7) -0.0024(8) 0.0011(8)
C2 0.0296(9) 0.0273(8) 0.0268(8) -0.0016(7) -0.0050(7) 0.0005(7)
C147 0.0273(9) 0.0345(9) 0.0342(10) 0.0002(7) -0.0056(8) 0.0049(7)
C87 0.0379(10) 0.0276(9) 0.0383(10) -0.0026(8) -0.0020(8) 0.0048(8)
C4 0.0390(10) 0.0249(8) 0.0348(10) -0.0022(7) -0.0056(8) 0.0016(7)
C5 0.0341(10) 0.0352(10) 0.0337(10) 0.0013(8) -0.0007(8) -0.0063(8)
C127 0.0336(10) 0.0314(9) 0.0425(11) -0.0017(8) -0.0160(8) 0.0024(8)
C123 0.0357(10) 0.0330(10) 0.0411(11) -0.0145(8) -0.0092(9) 0.0036(8)
C95 0.0383(10) 0.0295(9) 0.0301(9) -0.0064(7) 0.0004(8) 0.0023(8)
C60 0.0302(10) 0.0430(11) 0.0292(9) -0.0009(8) -0.0041(8) -0.0048(8)
C84 0.0357(10) 0.0348(10) 0.0371(10) 0.0049(8) -0.0021(8) -0.0030(8)
C132 0.0296(9) 0.0319(9) 0.0394(10) -0.0091(8) -0.0026(8) -0.0037(7)
C100 0.0364(11) 0.0305(10) 0.0469(12) -0.0062(8) -0.0013(9) 0.0003(8)
C124 0.0381(11) 0.0277(9) 0.0430(11) -0.0099(8) -0.0048(9) 0.0071(8)
C107 0.0432(11) 0.0350(10) 0.0311(10) 0.0022(8) -0.0085(8) -0.0007(8)
C6 0.0414(11) 0.0270(9) 0.0407(11) 0.0037(8) -0.0054(9) -0.0069(8)
C45 0.0345(10) 0.0400(11) 0.0426(11) -0.0029(9) -0.0027(9) 0.0073(8)
C86 0.0439(11) 0.0257(9) 0.0377(10) -0.0001(7) -0.0051(9) 0.0001(8)
C157 0.0422(12) 0.0554(13) 0.0278(10) 0.0007(9) -0.0043(9) 0.0104(10)
C142 0.0354(10) 0.0332(10) 0.0395(11) -0.0036(8) 0.0011(8) -0.0059(8)
C90 0.0468(13) 0.0420(12) 0.0359(11) -0.0011(9) 0.0053(9) 0.0029(10)
C120 0.0443(12) 0.0333(10) 0.0447(12) 0.0009(8) -0.0009(9) -0.0038(9)
C85 0.0459(12) 0.0277(9) 0.0420(11) 0.0063(8) -0.0029(9) -0.0038(8)
C44 0.0442(12) 0.0386(11) 0.0383(11) -0.0102(9) -0.0064(9) 0.0015(9)
C75 0.0364(11) 0.0490(12) 0.0315(10) 0.0001(8) -0.0056(8) 0.0086(9)
C56 0.0347(11) 0.0545(13) 0.0335(10) 0.0073(9) -0.0015(8) -0.0091(9)
C138 0.0291(9) 0.0347(10) 0.0376(10) -0.0022(8) -0.0013(8) -0.0028(8)
C67 0.0329(10) 0.0450(11) 0.0298(9) -0.0024(8) -0.0018(8) -0.0025(8)
C134 0.0350(11) 0.0522(13) 0.0435(12) -0.0150(10) -0.0070(9) -0.0036(9)
C24 0.0418(11) 0.0382(11) 0.0457(12) -0.0151(9) -0.0105(9) 0.0103(9)
C46 0.0443(12) 0.0360(10) 0.0436(12) -0.0100(9) 0.0016(9) 0.0064(9)
C153 0.0346(11) 0.0487(12) 0.0352(10) 0.0032(9) 0.0015(8) 0.0059(9)
C31 0.0396(11) 0.0439(11) 0.0317(10) 0.0021(8) -0.0032(8) -0.0008(9)
C148 0.0513(13) 0.0366(11) 0.0532(13) -0.0022(9) -0.0047(11) 0.0006(10)
C116 0.0413(11) 0.0324(10) 0.0405(11) 0.0022(8) -0.0066(9) 0.0055(8)
C36 0.0462(12) 0.0414(11) 0.0375(11) -0.0016(9) 0.0026(9) -0.0018(9)
C91 0.0387(11) 0.0398(11) 0.0402(11) -0.0035(9) -0.0089(9) 0.0044(9)
C7 0.0353(11) 0.0464(11) 0.0349(10) 0.0021(9) 0.0086(8) 0.0043(9)
C61 0.0359(11) 0.0490(12) 0.0410(11) -0.0001(9) -0.0104(9) -0.0035(9)
C52 0.0413(11) 0.0449(11) 0.0358(10) 0.0004(9) 0.0021(9) -0.0106(9)
C71 0.0404(12) 0.0701(15) 0.0284(10) 0.0037(10) -0.0024(9) -0.0038(11)
C16 0.0343(10) 0.0509(12) 0.0366(10) -0.0048(9) -0.0128(9) 0.0080(9)
C19 0.0341(16) 0.071(2) 0.061(2) -0.0244(19) -0.0148(15) 0.0119(16)
C17 0.0545(19) 0.0585(19) 0.0517(19) -0.0241(16) -0.0219(16) 0.0103(15)
C18 0.087(3) 0.057(2) 0.057(2) 0.0144(16) -0.040(2) -0.0051(18)
C128 0.0493(13) 0.0410(11) 0.0374(11) 0.0004(9) -0.0158(10) 0.0071(9)
C149 0.0356(11) 0.0494(12) 0.0504(13) 0.0020(10) -0.0150(10) -0.0006(9)
C88 0.0537(13) 0.0332(10) 0.0456(12) -0.0120(9) -0.0067(10) 0.0005(9)
C105 0.0464(12) 0.0443(12) 0.0494(13) -0.0189(10) -0.0093(10) 0.0044(10)
C59 0.0520(13) 0.0560(13) 0.0342(11) 0.0072(9) -0.0074(10) -0.0102(11)
C119 0.0478(13) 0.0465(12) 0.0543(14) 0.0098(10) -0.0050(11) -0.0138(10)
C117 0.0405(12) 0.0568(14) 0.0388(11) -0.0021(10) -0.0031(9) 0.0114(10)
C47 0.0316(11) 0.0446(12) 0.0695(15) -0.0070(11) -0.0186(11) 0.0057(9)
C12 0.0400(11) 0.0389(11) 0.0518(13) -0.0120(9) -0.0187(10) 0.0035(9)
C111 0.0415(12) 0.0479(12) 0.0421(11) -0.0020(9) -0.0161(9) -0.0073(9)
C109 0.0415(12) 0.0490(12) 0.0446(12) 0.0005(10) -0.0135(10) 0.0035(10)
C96 0.0446(12) 0.0443(12) 0.0518(13) -0.0117(10) -0.0136(10) -0.0030(10)
C40 0.0385(12) 0.0521(13) 0.0459(12) 0.0002(10) 0.0054(10) 0.0072(10)
C68 0.0476(13) 0.0584(14) 0.0304(10) 0.0042(9) -0.0047(9) -0.0035(10)
C32 0.0555(14) 0.0606(15) 0.0362(11) -0.0095(10) 0.0019(10) -0.0042(12)
C118 0.0374(12) 0.0683(16) 0.0429(12) 0.0097(11) 0.0001(10) -0.0014(11)
C70 0.0393(12) 0.0649(15) 0.0424(12) -0.0016(10) -0.0016(10) -0.0124(11)
C8 0.0511(13) 0.0574(14) 0.0368(11) 0.0005(10) 0.0040(10) 0.0072(11)
C144 0.0361(11) 0.0448(11) 0.0409(11) -0.0080(9) -0.0020(9) -0.0015(9)
C9 0.0505(13) 0.0370(11) 0.0497(13) 0.0036(9) 0.0115(10) 0.0179(10)
C64 0.0555(15) 0.0706(17) 0.0423(13) -0.0177(12) -0.0067(11) -0.0171(13)
C62 0.0413(12) 0.0516(13) 0.0448(12) -0.0126(10) -0.0112(10) 0.0053(10)
C65 0.0368(12) 0.0758(17) 0.0390(12) -0.0017(11) -0.0112(9) -0.0127(11)
C136 0.0412(13) 0.0817(19) 0.0566(15) -0.0333(14) -0.0033(11) -0.0172(13)
C21 0.0443(13) 0.0416(12) 0.0628(15) 0.0054(10) 0.0139(11) 0.0054(10)
C89 0.0644(16) 0.0648(16) 0.0352(12) -0.0034(11) -0.0008(11) -0.0061(13)
C133 0.0493(13) 0.0313(10) 0.0614(14) -0.0049(10) -0.0035(11) -0.0019(9)
C27 0.0366(11) 0.0688(15) 0.0388(11) 0.0048(10) -0.0089(9) -0.0032(11)
C77 0.0398(12) 0.0732(16) 0.0438(12) -0.0059(11) -0.0141(10) 0.0047(11)
C23 0.0485(13) 0.0306(10) 0.0738(16) -0.0038(10) -0.0142(12) 0.0076(9)
C37 0.0621(15) 0.0474(13) 0.0397(12) 0.0013(10) 0.0031(11) -0.0125(11)
C33 0.0536(15) 0.0707(17) 0.0508(14) 0.0059(12) -0.0068(12) -0.0185(13)
C150 0.080(2) 0.0362(12) 0.0662(17) 0.0062(11) 0.0088(15) 0.0195(12)
C49 0.0467(13) 0.0500(13) 0.0529(13) -0.0140(10) -0.0209(11) -0.0003(10)
C69 0.0489(13) 0.0511(13) 0.0429(12) -0.0112(10) -0.0021(10) 0.0037(10)
C22 0.0568(15) 0.0387(12) 0.0765(18) 0.0156(12) 0.0052(13) -0.0046(11)
C38 0.0463(13) 0.0706(17) 0.0417(12) 0.0024(11) 0.0087(10) -0.0149(12)
C63 0.0625(16) 0.0560(15) 0.0579(15) -0.0237(12) -0.0076(13) -0.0003(12)
C101 0.0452(13) 0.0432(12) 0.0699(16) 0.0106(11) 0.0089(12) 0.0021(10)
C98 0.0517(15) 0.0613(16) 0.0702(17) -0.0103(13) -0.0064(13) -0.0180(12)
C104 0.0476(14) 0.0514(15) 0.093(2) -0.0395(15) -0.0195(14) 0.0116(12)
C129 0.0491(13) 0.0473(13) 0.0662(15) -0.0201(11) -0.0317(12) 0.0066(10)
C145 0.0427(13) 0.0735(17) 0.0634(16) -0.0293(13) 0.0073(12) -0.0259(12)
C151 0.0335(12) 0.086(2) 0.0574(15) 0.0144(13) -0.0116(11) 0.0108(12)
C34 0.0566(15) 0.0578(14) 0.0443(13) 0.0066(11) -0.0104(11) 0.0153(12)
C137 0.0676(18) 0.0604(17) 0.079(2) -0.0404(15) 0.0152(16) -0.0273(14)
C48 0.0519(14) 0.0544(14) 0.0643(16) -0.0001(12) -0.0285(12) 0.0112(11)
C39 0.0391(12) 0.0771(18) 0.0455(13) -0.0030(12) 0.0109(10) 0.0084(12)
C13 0.0434(13) 0.0502(13) 0.0713(16) -0.0094(12) -0.0271(12) 0.0080(10)
C110 0.0559(15) 0.0739(17) 0.0382(12) -0.0158(11) -0.0094(11) 0.0028(13)
C156 0.0527(15) 0.0771(18) 0.0419(13) 0.0171(12) 0.0020(11) 0.0158(13)
C50 0.0509(14) 0.0558(15) 0.0753(18) -0.0159(13) -0.0117(13) -0.0125(12)
C108 0.0737(18) 0.0480(14) 0.0646(16) 0.0249(12) -0.0294(14) -0.0090(12)
C76 0.0729(18) 0.0476(14) 0.0591(15) 0.0016(11) -0.0098(14) 0.0101(13)
C143 0.0736(18) 0.0426(13) 0.0678(17) 0.0155(12) 0.0161(14) 0.0058(12)
C30 0.0565(16) 0.098(2) 0.0383(13) 0.0071(13) -0.0080(11) -0.0091(15)
C135 0.0715(18) 0.0345(12) 0.090(2) -0.0200(13) 0.0129(17) -0.0057(12)
C141 0.0477(14) 0.0658(16) 0.0545(14) 0.0027(12) 0.0039(11) 0.0219(12)
C113 0.0774(19) 0.0785(19) 0.0445(14) 0.0157(13) -0.0272(13) -0.0253(15)
C97 0.0684(18) 0.0724(18) 0.0534(15) -0.0190(13) -0.0206(13) -0.0065(14)
C155 0.0368(13) 0.105(2) 0.0615(16) 0.0147(16) 0.0019(12) -0.0045(14)
C92 0.0410(13) 0.0655(16) 0.0621(15) -0.0137(13) -0.0069(11) 0.0093(11)
C58 0.0588(16) 0.099(2) 0.0447(13) 0.0127(13) -0.0055(12) -0.0463(16)
C10 0.109(3) 0.0547(16) 0.0510(15) -0.0156(12) -0.0016(16) 0.0304(16)
C55 0.082(2) 0.0704(17) 0.0388(13) -0.0086(12) 0.0129(13) -0.0247(15)
C57 0.0454(14) 0.084(2) 0.0539(15) 0.0106(13) 0.0149(12) 0.0126(13)
C73 0.0632(17) 0.0808(19) 0.0495(14) 0.0205(13) -0.0090(13) -0.0142(14)
C160 0.0642(17) 0.096(2) 0.0334(12) -0.0052(13) -0.0173(12) 0.0220(15)
C93 0.0625(17) 0.083(2) 0.0446(14) 0.0041(13) -0.0155(12) 0.0136(15)
C140 0.0520(15) 0.096(2) 0.0383(12) 0.0069(13) -0.0032(11) -0.0182(14)
C159 0.0564(16) 0.112(2) 0.0352(12) 0.0059(14) 0.0037(11) 0.0343(16)
C103 0.0468(15) 0.0326(13) 0.147(3) -0.0233(17) -0.0220(18) 0.0071(11)
C112 0.098(2) 0.0597(16) 0.0631(17) -0.0081(13) -0.0294(16) -0.0302(16)
C130 0.0375(13) 0.0627(16) 0.104(2) -0.0283(16) -0.0141(14) -0.0027(12)
C152 0.0594(17) 0.0702(19) 0.0576(15) 0.0194(13) 0.0057(13) 0.0347(14)
C102 0.0514(15) 0.0393(13) 0.126(3) 0.0230(16) -0.0078(17) -0.0041(12)
C99 0.0473(14) 0.0603(16) 0.088(2) -0.0125(14) -0.0259(14) 0.0040(12)
C80 0.0445(15) 0.115(3) 0.0549(16) -0.0094(16) -0.0208(12) 0.0223(16)
C15 0.0712(18) 0.085(2) 0.0592(16) -0.0379(15) -0.0340(14) 0.0247(16)
C94 0.0594(16) 0.0494(14) 0.100(2) -0.0063(14) -0.0352(16) -0.0054(12)
C14 0.0561(16) 0.0633(17) 0.107(2) 0.0092(16) -0.0341(17) -0.0227(14)
C72 0.0450(15) 0.121(3) 0.0491(15) 0.0066(16) 0.0092(12) 0.0138(16)
C139 0.0464(14) 0.0512(15) 0.114(3) -0.0255(16) 0.0257(16) -0.0204(12)
C74 0.090(2) 0.106(3) 0.0340(13) -0.0182(14) 0.0043(14) -0.0301(19)
C79 0.067(2) 0.113(3) 0.0509(16) 0.0043(17) -0.0116(14) 0.041(2)
C78 0.101(3) 0.0618(18) 0.073(2) 0.0091(15) 0.0053(19) 0.0373(19)
C154 0.104(2) 0.0623(17) 0.0421(14) -0.0125(12) 0.0176(15) 0.0091(16)
C158 0.107(3) 0.0674(18) 0.0543(16) 0.0064(14) 0.0186(17) -0.0231(18)
C53 0.0449(15) 0.128(3) 0.0667(18) 0.0106(18) 0.0013(13) -0.0386(17)
C54 0.133(3) 0.0455(15) 0.0526(16) 0.0099(12) 0.0110(18) 0.0074(17)
C29 0.111(3) 0.074(2) 0.0649(18) 0.0031(15) -0.0337(18) -0.0373(19)
C114 0.0534(17) 0.133(3) 0.0655(19) -0.0182(19) -0.0270(15) 0.0237(18)
C28 0.0404(15) 0.171(4) 0.0634(19) -0.013(2) -0.0137(14) 0.0174(19)
C17A 0.048(5) 0.089(7) 0.030(4) 0.007(5) -0.006(4) 0.016(5)
C18A 0.041(5) 0.052(6) 0.055(6) -0.008(5) -0.018(4) 0.011(4)
C19A 0.051(5) 0.051(5) 0.059(6) -0.008(4) -0.023(5) 0.003(4)

loop_
_atom_type_symbol
_atom_type_description
_atom_type_scat_dispersion_real
_atom_type_scat_dispersion_imag
_atom_type_scat_source
C C 0.0181 0.0091 'International Tables Vol C Tables 4.2.6.8 and 6.1.1.4'
H H 0.0000 0.0000 'International Tables Vol C Tables 4.2.6.8 and 6.1.1.4'
Cl Cl 0.3639 0.7018 'International Tables Vol C Tables 4.2.6.8 and 6.1.1.4'
N N 0.0311 0.0180 'International Tables Vol C Tables 4.2.6.8 and 6.1.1.4'
Ni Ni -3.0029 0.5091 'International Tables Vol C Tables 4.2.6.8 and 6.1.1.4'
Si Si 0.2541 0.3302 'International Tables Vol C Tables 4.2.6.8 and 6.1.1.4'

loop_
_geom_angle_atom_site_label_1
_geom_angle_atom_site_label_2
_geom_angle_atom_site_label_3
_geom_angle
_geom_angle_site_symmetry_1
_geom_angle_site_symmetry_3
_geom_angle_publ_flag
Si6 Ni3 Cl3 98.51(2) . . ?
Si5 Ni3 Cl3 97.93(2) . . ?
Si5 Ni3 Si6 161.85(2) . . ?
C81 Ni3 Cl3 177.48(6) . . ?
C81 Ni3 Si6 82.04(6) . . ?
C81 Ni3 Si5 81.87(6) . . ?
Si3 Ni2 Cl2 95.16(2) . . ?
Si3 Ni2 Si4 164.16(2) . . ?
Si4 Ni2 Cl2 100.65(2) . . ?
C41 Ni2 Cl2 173.31(6) . . ?
C41 Ni2 Si3 82.06(6) . . ?
C41 Ni2 Si4 82.11(6) . . ?
Si8 Ni4 Cl4 99.58(2) . . ?
Si7 Ni4 Si8 161.56(2) . . ?
Si7 Ni4 Cl4 96.87(2) . . ?
C121 Ni4 Si8 82.47(5) . . ?
C121 Ni4 Si7 81.61(5) . . ?
C121 Ni4 Cl4 176.07(6) . . ?
Si2 Ni1 Cl1 96.36(2) . . ?
Si2 Ni1 Si1 163.25(2) . . ?
Si1 Ni1 Cl1 99.14(2) . . ?
C1 Ni1 Cl1 178.29(5) . . ?
C1 Ni1 Si2 82.21(6) . . ?
C1 Ni1 Si1 82.18(6) . . ?
N22 Si8 Ni4 105.54(5) . . ?
N22 Si8 N23 109.08(7) . . ?
N22 Si8 N24 112.32(8) . . ?
N23 Si8 Ni4 130.72(6) . . ?
N23 Si8 N24 70.24(7) . . ?
N24 Si8 Ni4 125.38(5) . . ?
N16 Si6 Ni3 105.86(6) . . ?
N16 Si6 N18 108.23(7) . . ?
N16 Si6 N17 108.58(8) . . ?
N18 Si6 Ni3 133.23(6) . . ?
N18 Si6 N17 70.88(7) . . ?
N17 Si6 Ni3 125.56(6) . . ?
N5 Si2 Ni1 127.53(6) . . ?
N5 Si2 N6 70.78(7) . . ?
N6 Si2 Ni1 123.07(6) . . ?
N4 Si2 Ni1 106.62(6) . . ?
N4 Si2 N5 112.47(8) . . ?
N4 Si2 N6 112.81(8) . . ?
N20 Si7 Ni4 133.38(6) . . ?
N20 Si7 N21 70.81(7) . . ?
N21 Si7 Ni4 119.80(5) . . ?
N19 Si7 Ni4 106.83(6) . . ?
N19 Si7 N20 109.62(8) . . ?
N19 Si7 N21 112.02(8) . . ?
N7 Si3 Ni2 131.26(6) . . ?
N7 Si3 N8 70.49(7) . . ?
N8 Si3 Ni2 126.29(6) . . ?
N9 Si3 Ni2 106.58(6) . . ?
N9 Si3 N7 107.67(8) . . ?
N9 Si3 N8 110.14(8) . . ?
N11 Si4 Ni2 128.65(5) . . ?
N11 Si4 N12 70.51(7) . . ?
N12 Si4 Ni2 131.68(6) . . ?
N10 Si4 Ni2 105.31(6) . . ?
N10 Si4 N11 108.45(8) . . ?
N10 Si4 N12 107.97(8) . . ?
N15 Si5 Ni3 130.25(6) . . ?
N15 Si5 N14 70.93(7) . . ?
N13 Si5 Ni3 106.78(6) . . ?
N13 Si5 N15 110.30(8) . . ?
N13 Si5 N14 111.45(8) . . ?
N14 Si5 Ni3 123.13(6) . . ?
N2 Si1 Ni1 132.27(6) . . ?
N2 Si1 N1 70.69(8) . . ?
N1 Si1 Ni1 124.20(6) . . ?
N3 Si1 Ni1 106.45(6) . . ?
N3 Si1 N2 109.24(8) . . ?
N3 Si1 N1 109.51(9) . . ?
C126 N22 Si8 112.30(12) . . ?
C126 N22 C127 121.12(15) . . ?
C127 N22 Si8 126.56(12) . . ?
C131 N23 Si8 91.39(11) . . ?
C131 N23 C142 132.04(15) . . ?
C142 N23 Si8 134.13(13) . . ?
C82 N16 Si6 111.62(12) . . ?
C82 N16 C87 121.56(15) . . ?
C87 N16 Si6 126.07(13) . . ?
C131 N24 Si8 90.64(12) . . ?
C131 N24 C138 130.36(15) . . ?
C138 N24 Si8 133.74(12) . . ?
C146 N20 Si7 90.82(12) . . ?
C146 N20 C157 131.44(16) . . ?
C157 N20 Si7 135.98(13) . . ?
C106 N18 Si6 91.27(11) . . ?
C106 N18 C107 129.60(17) . . ?
C107 N18 Si6 134.55(14) . . ?
C66 N11 Si4 91.28(12) . . ?
C66 N11 C67 129.81(17) . . ?
C67 N11 Si4 134.10(13) . . ?
C11 N5 Si2 91.02(12) . . ?
C11 N5 C16 130.72(16) . . ?
C16 N5 Si2 135.66(12) . . ?
C11 N6 Si2 90.71(11) . . ?
C11 N6 C12 131.23(16) . . ?
C12 N6 Si2 135.32(13) . . ?
C51 N7 Si3 91.41(12) . . ?
C51 N7 C52 131.14(17) . . ?
C52 N7 Si3 136.02(13) . . ?
C106 N17 Si6 91.29(12) . . ?
C106 N17 C111 133.09(18) . . ?
C111 N17 Si6 135.08(14) . . ?
C26 N2 Si1 91.17(12) . . ?
C26 N2 C31 130.16(17) . . ?
C31 N2 Si1 132.75(13) . . ?
C146 N21 Si7 90.56(12) . . ?
C146 N21 C153 131.50(17) . . ?
C153 N21 Si7 133.60(13) . . ?
C66 N12 Si4 91.24(12) . . ?
C66 N12 C71 131.37(17) . . ?
C71 N12 Si4 136.65(14) . . ?
C95 N15 Si5 90.79(13) . . ?
C95 N15 C91 131.97(17) . . ?
C91 N15 Si5 133.83(13) . . ?
C51 N8 Si3 91.15(12) . . ?
C51 N8 C56 130.52(17) . . ?
C56 N8 Si3 134.80(13) . . ?
C3 N4 Si2 111.21(12) . . ?
C3 N4 C7 120.60(16) . . ?
C7 N4 Si2 128.01(14) . . ?
C83 N13 Si5 111.41(13) . . ?
C83 N13 C90 122.10(17) . . ?
C90 N13 Si5 126.45(14) . . ?
C43 N9 Si3 111.62(13) . . ?
C43 N9 C47 121.36(17) . . ?
C47 N9 Si3 126.35(14) . . ?
C26 N1 Si1 90.84(13) . . ?
C26 N1 C27 131.81(18) . . ?
C27 N1 Si1 134.75(14) . . ?
C95 N14 Si5 90.55(12) . . ?
C95 N14 C96 130.80(17) . . ?
C96 N14 Si5 134.15(14) . . ?
C2 N3 Si1 111.59(12) . . ?
C2 N3 C9 121.56(17) . . ?
C9 N3 Si1 125.97(15) . . ?
C122 N19 Si7 111.08(12) . . ?
C122 N19 C129 120.76(17) . . ?
C129 N19 Si7 127.65(14) . . ?
C42 N10 Si4 111.68(13) . . ?
C42 N10 C49 121.66(17) . . ?
C49 N10 Si4 126.63(15) . . ?
N23 C131 Si8 53.21(9) . . ?
N23 C131 N24 105.86(15) . . ?
N23 C131 C132 126.72(17) . . ?
N24 C131 Si8 53.87(9) . . ?
N24 C131 C132 127.38(17) . . ?
C132 C131 Si8 168.65(14) . . ?
C82 C81 Ni3 121.50(14) . . ?
C83 C81 Ni3 122.44(13) . . ?
C83 C81 C82 116.03(16) . . ?
N22 C126 C121 117.82(15) . . ?
C125 C126 N22 120.70(16) . . ?
C125 C126 C121 121.48(16) . . ?
C126 C121 Ni4 121.46(13) . . ?
C122 C121 Ni4 122.27(13) . . ?
C122 C121 C126 116.16(16) . . ?
N18 C106 Si6 53.02(10) . . ?
N18 C106 C115 128.17(17) . . ?
N17 C106 Si6 53.28(10) . . ?
N17 C106 N18 105.82(17) . . ?
N17 C106 C115 125.96(17) . . ?
C115 C106 Si6 175.78(13) . . ?
N4 C3 C1 117.77(16) . . ?
C5 C3 N4 120.45(17) . . ?
C5 C3 C1 121.77(17) . . ?
C3 C1 Ni1 121.83(13) . . ?
C3 C1 C2 116.01(16) . . ?
C2 C1 Ni1 122.12(13) . . ?
C41 C42 N10 117.66(17) . . ?
C44 C42 N10 120.21(18) . . ?
C44 C42 C41 122.13(18) . . ?
N20 C146 Si7 53.43(9) . . ?
N20 C146 C147 126.96(17) . . ?
N21 C146 Si7 53.70(9) . . ?
N21 C146 N20 105.85(16) . . ?
N21 C146 C147 127.12(17) . . ?
C147 C146 Si7 167.85(14) . . ?
C42 C41 Ni2 121.92(14) . . ?
C42 C41 C43 116.06(17) . . ?
C43 C41 Ni2 122.00(14) . . ?
N2 C26 Si1 53.25(10) . . ?
N2 C26 N1 105.86(17) . . ?
N2 C26 C35 126.95(18) . . ?
N1 C26 Si1 53.55(10) . . ?
N1 C26 C35 127.19(19) . . ?
C35 C26 Si1 171.97(14) . . ?
N16 C82 C81 117.22(16) . . ?
C86 C82 N16 121.38(17) . . ?
C86 C82 C81 121.40(18) . . ?
C81 C83 N13 117.07(16) . . ?
C84 C83 N13 120.73(18) . . ?
C84 C83 C81 122.19(18) . . ?
C20 C25 H25 120.3 . . ?
C20 C25 C24 119.4(2) . . ?
C24 C25 H25 120.3 . . ?
C126 C125 H125 120.2 . . ?
C124 C125 C126 119.64(17) . . ?
C124 C125 H125 120.2 . . ?
N5 C11 Si2 53.18(9) . . ?
N5 C11 C20 126.35(17) . . ?
N6 C11 Si2 53.56(9) . . ?
N6 C11 N5 105.35(16) . . ?
N6 C11 C20 128.17(17) . . ?
C20 C11 Si2 166.56(14) . . ?
C121 C122 N19 117.68(16) . . ?
C123 C122 N19 120.40(16) . . ?
C123 C122 C121 121.93(17) . . ?
N11 C66 Si4 53.26(10) . . ?
N11 C66 C75 127.77(18) . . ?
N12 C66 Si4 53.47(10) . . ?
N12 C66 N11 106.27(16) . . ?
N12 C66 C75 125.96(18) . . ?
C75 C66 Si4 173.69(15) . . ?
N7 C51 Si3 53.30(9) . . ?
N7 C51 N8 106.52(16) . . ?
N7 C51 C60 126.25(17) . . ?
N8 C51 Si3 53.50(9) . . ?
N8 C51 C60 127.15(17) . . ?
C60 C51 Si3 177.76(14) . . ?
C25 C20 C11 120.15(18) . . ?
C25 C20 C21 119.47(19) . . ?
C21 C20 C11 120.32(18) . . ?
C36 C35 C26 120.68(18) . . ?
C40 C35 C26 119.38(19) . . ?
C40 C35 C36 119.9(2) . . ?
C120 C115 C106 121.79(18) . . ?
C120 C115 C116 119.4(2) . . ?
C116 C115 C106 118.77(17) . . ?
N9 C43 C41 117.51(17) . . ?
C45 C43 N9 120.63(17) . . ?
C45 C43 C41 121.86(18) . . ?
N3 C2 C1 117.65(16) . . ?
C4 C2 N3 120.35(16) . . ?
C4 C2 C1 121.99(17) . . ?
C148 C147 C146 119.61(18) . . ?
C149 C147 C146 120.85(18) . . ?
C149 C147 C148 119.5(2) . . ?
N16 C87 H87A 109.0 . . ?
N16 C87 H87B 109.0 . . ?
N16 C87 C88 113.14(17) . . ?
H87A C87 H87B 107.8 . . ?
C88 C87 H87A 109.0 . . ?
C88 C87 H87B 109.0 . . ?
C2 C4 H4 120.3 . . ?
C6 C4 C2 119.40(18) . . ?
C6 C4 H4 120.3 . . ?
C3 C5 H5 120.1 . . ?
C6 C5 C3 119.86(18) . . ?
C6 C5 H5 120.1 . . ?
N22 C127 H12A 108.7 . . ?
N22 C127 H12B 108.7 . . ?
N22 C127 C128 114.21(17) . . ?
H12A C127 H12B 107.6 . . ?
C128 C127 H12A 108.7 . . ?
C128 C127 H12B 108.7 . . ?
C122 C123 H123 120.2 . . ?
C124 C123 C122 119.62(17) . . ?
C124 C123 H123 120.2 . . ?
N15 C95 Si5 53.45(10) . . ?
N15 C95 N14 105.51(16) . . ?
N15 C95 C100 126.39(18) . . ?
N14 C95 Si5 53.51(9) . . ?
N14 C95 C100 128.06(18) . . ?
C100 C95 Si5 167.77(15) . . ?
C61 C60 C51 118.40(19) . . ?
C62 C60 C51 122.33(18) . . ?
C62 C60 C61 119.22(19) . . ?
C83 C84 H84 120.2 . . ?
C85 C84 C83 119.57(19) . . ?
C85 C84 H84 120.2 . . ?
C134 C132 C131 120.25(18) . . ?
C133 C132 C131 119.65(19) . . ?
C133 C132 C134 120.11(19) . . ?
C105 C100 C95 119.7(2) . . ?
C101 C100 C95 120.4(2) . . ?
C101 C100 C105 119.9(2) . . ?
C125 C124 H124 119.4 . . ?
C123 C124 C125 121.11(18) . . ?
C123 C124 H124 119.4 . . ?
N18 C107 C109 105.72(16) . . ?
N18 C107 C110 110.28(18) . . ?
N18 C107 C108 111.15(17) . . ?
C109 C107 C110 109.17(19) . . ?
C108 C107 C109 109.3(2) . . ?
C108 C107 C110 111.1(2) . . ?
C4 C6 H6 119.5 . . ?
C5 C6 C4 120.95(18) . . ?
C5 C6 H6 119.5 . . ?
C43 C45 H45 120.3 . . ?
C46 C45 C43 119.39(19) . . ?
C46 C45 H45 120.3 . . ?
C82 C86 H86 120.1 . . ?
C85 C86 C82 119.89(18) . . ?
C85 C86 H86 120.1 . . ?
N20 C157 C160 110.8(2) . . ?
N20 C157 C159 104.96(18) . . ?
N20 C157 C158 110.76(19) . . ?
C159 C157 C160 108.0(2) . . ?
C158 C157 C160 111.3(2) . . ?
C158 C157 C159 110.8(3) . . ?
N23 C142 C144 105.27(16) . . ?
N23 C142 C145 111.67(18) . . ?
N23 C142 C143 109.55(18) . . ?
C144 C142 C145 108.93(18) . . ?
C143 C142 C144 109.16(19) . . ?
C143 C142 C145 112.0(2) . . ?
N13 C90 H90A 105.9(16) . . ?
N13 C90 C89 114.1(2) . . ?
N13 C90 H90B 111.1(13) . . ?
H90A C90 H90B 105(2) . . ?
C89 C90 H90A 109.4(16) . . ?
C89 C90 H90B 111.1(13) . . ?
C115 C120 H120 120.1 . . ?
C119 C120 C115 119.9(2) . . ?
C119 C120 H120 120.1 . . ?
C84 C85 H85 119.6 . . ?
C86 C85 C84 120.85(18) . . ?
C86 C85 H85 119.6 . . ?
C42 C44 H44 120.3 . . ?
C46 C44 C42 119.38(19) . . ?
C46 C44 H44 120.3 . . ?
C77 C75 C66 119.1(2) . . ?
C76 C75 C66 121.6(2) . . ?
C76 C75 C77 119.2(2) . . ?
N8 C56 C59 110.19(18) . . ?
N8 C56 C58 105.41(18) . . ?
N8 C56 C57 110.69(19) . . ?
C59 C56 C57 110.5(2) . . ?
C58 C56 C59 109.5(2) . . ?
C58 C56 C57 110.4(2) . . ?
N24 C138 C141 110.21(17) . . ?
N24 C138 C140 112.38(17) . . ?
N24 C138 C139 106.05(17) . . ?
C141 C138 C140 109.2(2) . . ?
C139 C138 C141 109.6(2) . . ?
C139 C138 C140 109.3(2) . . ?
N11 C67 C68 105.32(17) . . ?
N11 C67 C70 109.79(16) . . ?
N11 C67 C69 111.52(18) . . ?
C68 C67 C70 109.54(19) . . ?
C68 C67 C69 108.93(18) . . ?
C69 C67 C70 111.54(19) . . ?
C132 C134 H134 120.2 . . ?
C132 C134 C136 119.7(2) . . ?
C136 C134 H134 120.2 . . ?
C25 C24 H24 119.6 . . ?
C23 C24 C25 120.7(2) . . ?
C23 C24 H24 119.6 . . ?
C45 C46 H46 119.4 . . ?
C44 C46 C45 121.11(19) . . ?
C44 C46 H46 119.4 . . ?
N21 C153 C156 105.63(17) . . ?
N21 C153 C155 109.66(19) . . ?
N21 C153 C154 111.4(2) . . ?
C156 C153 C155 108.2(2) . . ?
C154 C153 C156 109.9(2) . . ?
C154 C153 C155 111.8(2) . . ?
N2 C31 C32 112.28(18) . . ?
N2 C31 C33 105.65(17) . . ?
N2 C31 C34 109.01(18) . . ?
C32 C31 C34 111.22(19) . . ?
C33 C31 C32 109.8(2) . . ?
C33 C31 C34 108.6(2) . . ?
C147 C148 H148 120.1 . . ?
C147 C148 C150 119.9(2) . . ?
C150 C148 H148 120.1 . . ?
C115 C116 H116 119.7 . . ?
C117 C116 C115 120.6(2) . . ?
C117 C116 H116 119.7 . . ?
C35 C36 H36 120.0 . . ?
C37 C36 C35 120.1(2) . . ?
C37 C36 H36 120.0 . . ?
N15 C91 C92 112.91(18) . . ?
N15 C91 C93 108.97(19) . . ?
N15 C91 C94 105.34(18) . . ?
C92 C91 C93 110.5(2) . . ?
C92 C91 C94 109.8(2) . . ?
C94 C91 C93 109.2(2) . . ?
N4 C7 H7A 108.7 . . ?
N4 C7 H7B 108.7 . . ?
N4 C7 C8 114.25(19) . . ?
H7A C7 H7B 107.6 . . ?
C8 C7 H7A 108.7 . . ?
C8 C7 H7B 108.7 . . ?
C60 C61 H61 120.0 . . ?
C60 C61 C65 120.1(2) . . ?
C65 C61 H61 120.0 . . ?
N7 C52 C55 106.13(18) . . ?
N7 C52 C53 111.7(2) . . ?
N7 C52 C54 109.0(2) . . ?
C55 C52 C53 111.1(2) . . ?
C55 C52 C54 107.6(2) . . ?
C53 C52 C54 111.0(3) . . ?
N12 C71 C73 112.1(2) . . ?
N12 C71 C72 105.32(19) . . ?
N12 C71 C74 110.1(2) . . ?
C72 C71 C73 107.7(2) . . ?
C74 C71 C73 110.2(2) . . ?
C74 C71 C72 111.3(3) . . ?
N5 C16 C19 108.71(19) . . ?
N5 C16 C18 111.0(2) . . ?
N5 C16 C17A 109.2(4) . . ?
N5 C16 C19A 101.3(4) . . ?
C19 C16 C18 108.7(3) . . ?
C17 C16 N5 106.95(19) . . ?
C17 C16 C19 112.6(2) . . ?
C17 C16 C18 109.0(2) . . ?
C17A C16 C19A 102.7(6) . . ?
C18A C16 N5 118.3(4) . . ?
C18A C16 C17A 117.3(6) . . ?
C18A C16 C19A 105.3(6) . . ?
C16 C19 H19A 109.5 . . ?
C16 C19 H19B 109.5 . . ?
C16 C19 H19C 109.5 . . ?
H19A C19 H19B 109.5 . . ?
H19A C19 H19C 109.5 . . ?
H19B C19 H19C 109.5 . . ?
C16 C17 H17A 109.5 . . ?
C16 C17 H17B 109.5 . . ?
C16 C17 H17C 109.5 . . ?
H17A C17 H17B 109.5 . . ?
H17A C17 H17C 109.5 . . ?
H17B C17 H17C 109.5 . . ?
C16 C18 H18A 109.5 . . ?
C16 C18 H18B 109.5 . . ?
C16 C18 H18C 109.5 . . ?
H18A C18 H18B 109.5 . . ?
H18A C18 H18C 109.5 . . ?
H18B C18 H18C 109.5 . . ?
C127 C128 H12C 109.5 . . ?
C127 C128 H12D 109.5 . . ?
C127 C128 H12E 109.5 . . ?
H12C C128 H12D 109.5 . . ?
H12C C128 H12E 109.5 . . ?
H12D C128 H12E 109.5 . . ?
C147 C149 H149 120.1 . . ?
C147 C149 C151 119.8(2) . . ?
C151 C149 H149 120.1 . . ?
C87 C88 H88A 109.5 . . ?
C87 C88 H88B 109.5 . . ?
C87 C88 H88C 109.5 . . ?
H88A C88 H88B 109.5 . . ?
H88A C88 H88C 109.5 . . ?
H88B C88 H88C 109.5 . . ?
C100 C105 H105 120.4 . . ?
C100 C105 C104 119.3(3) . . ?
C104 C105 H105 120.4 . . ?
C56 C59 H59A 109.5 . . ?
C56 C59 H59B 109.5 . . ?
C56 C59 H59C 109.5 . . ?
H59A C59 H59B 109.5 . . ?
H59A C59 H59C 109.5 . . ?
H59B C59 H59C 109.5 . . ?
C120 C119 H119 119.9 . . ?
C118 C119 C120 120.2(2) . . ?
C118 C119 H119 119.9 . . ?
C116 C117 H117 120.3 . . ?
C116 C117 C118 119.4(2) . . ?
C118 C117 H117 120.3 . . ?
N9 C47 H47A 108.7 . . ?
N9 C47 H47B 108.7 . . ?
N9 C47 C48 114.4(2) . . ?
H47A C47 H47B 107.6 . . ?
C48 C47 H47A 108.7 . . ?
C48 C47 H47B 108.7 . . ?
N6 C12 C13 105.68(17) . . ?
N6 C12 C15 109.20(19) . . ?
N6 C12 C14 111.1(2) . . ?
C15 C12 C13 109.2(2) . . ?
C14 C12 C13 108.9(2) . . ?
C14 C12 C15 112.5(2) . . ?
N17 C111 C113 105.28(18) . . ?
N17 C111 C112 109.2(2) . . ?
N17 C111 C114 112.21(19) . . ?
C113 C111 C112 109.3(2) . . ?
C113 C111 C114 110.1(3) . . ?
C114 C111 C112 110.7(3) . . ?
C107 C109 H10D 109.5 . . ?
C107 C109 H10E 109.5 . . ?
C107 C109 H10F 109.5 . . ?
H10D C109 H10E 109.5 . . ?
H10D C109 H10F 109.5 . . ?
H10E C109 H10F 109.5 . . ?
N14 C96 C98 111.7(2) . . ?
N14 C96 C97 109.1(2) . . ?
N14 C96 C99 105.46(18) . . ?
C98 C96 C97 111.4(2) . . ?
C98 C96 C99 109.1(2) . . ?
C99 C96 C97 109.8(2) . . ?
C35 C40 H40 120.3 . . ?
C35 C40 C39 119.4(2) . . ?
C39 C40 H40 120.3 . . ?
C67 C68 H68A 109.5 . . ?
C67 C68 H68B 109.5 . . ?
C67 C68 H68C 109.5 . . ?
H68A C68 H68B 109.5 . . ?
H68A C68 H68C 109.5 . . ?
H68B C68 H68C 109.5 . . ?
C31 C32 H32A 109.5 . . ?
C31 C32 H32B 109.5 . . ?
C31 C32 H32C 109.5 . . ?
H32A C32 H32B 109.5 . . ?
H32A C32 H32C 109.5 . . ?
H32B C32 H32C 109.5 . . ?
C119 C118 C117 120.4(2) . . ?
C119 C118 H118 119.8 . . ?
C117 C118 H118 119.8 . . ?
C67 C70 H70A 109.5 . . ?
C67 C70 H70B 109.5 . . ?
C67 C70 H70C 109.5 . . ?
H70A C70 H70B 109.5 . . ?
H70A C70 H70C 109.5 . . ?
H70B C70 H70C 109.5 . . ?
C7 C8 H8A 109.5 . . ?
C7 C8 H8B 109.5 . . ?
C7 C8 H8C 109.5 . . ?
H8A C8 H8B 109.5 . . ?
H8A C8 H8C 109.5 . . ?
H8B C8 H8C 109.5 . . ?
C142 C144 H14D 109.5 . . ?
C142 C144 H14E 109.5 . . ?
C142 C144 H14F 109.5 . . ?
H14D C144 H14E 109.5 . . ?
H14D C144 H14F 109.5 . . ?
H14E C144 H14F 109.5 . . ?
N3 C9 H9A 108.5 . . ?
N3 C9 H9B 108.5 . . ?
N3 C9 C10 115.0(2) . . ?
H9A C9 H9B 107.5 . . ?
C10 C9 H9A 108.5 . . ?
C10 C9 H9B 108.5 . . ?
C65 C64 H64 120.3 . . ?
C65 C64 C63 119.5(2) . . ?
C63 C64 H64 120.3 . . ?
C60 C62 H62 120.0 . . ?
C63 C62 C60 120.0(2) . . ?
C63 C62 H62 120.0 . . ?
C61 C65 H65 119.9 . . ?
C64 C65 C61 120.3(2) . . ?
C64 C65 H65 119.9 . . ?
C134 C136 H136 120.2 . . ?
C137 C136 C134 119.7(3) . . ?
C137 C136 H136 120.2 . . ?
C20 C21 H21 120.0 . . ?
C22 C21 C20 120.0(2) . . ?
C22 C21 H21 120.0 . . ?
C90 C89 H89A 109.5 . . ?
C90 C89 H89B 109.5 . . ?
C90 C89 H89C 109.5 . . ?
H89A C89 H89B 109.5 . . ?
H89A C89 H89C 109.5 . . ?
H89B C89 H89C 109.5 . . ?
C132 C133 H133 120.4 . . ?
C132 C133 C135 119.1(3) . . ?
C135 C133 H133 120.4 . . ?
N1 C27 C30 105.7(2) . . ?
N1 C27 C29 110.1(2) . . ?
N1 C27 C28 110.5(2) . . ?
C30 C27 C29 108.4(2) . . ?
C30 C27 C28 110.1(2) . . ?
C28 C27 C29 111.9(3) . . ?
C75 C77 H77 119.6 . . ?
C80 C77 C75 120.7(3) . . ?
C80 C77 H77 119.6 . . ?
C24 C23 H23 120.0 . . ?
C24 C23 C22 120.0(2) . . ?
C22 C23 H23 120.0 . . ?
C36 C37 H37 120.2 . . ?
C38 C37 C36 119.7(2) . . ?
C38 C37 H37 120.2 . . ?
C31 C33 H33A 109.5 . . ?
C31 C33 H33B 109.5 . . ?
C31 C33 H33C 109.5 . . ?
H33A C33 H33B 109.5 . . ?
H33A C33 H33C 109.5 . . ?
H33B C33 H33C 109.5 . . ?
C148 C150 H150 119.9 . . ?
C152 C150 C148 120.1(3) . . ?
C152 C150 H150 119.9 . . ?
N10 C49 H49A 109.0 . . ?
N10 C49 H49B 109.0 . . ?
N10 C49 C50 113.1(2) . . ?
H49A C49 H49B 107.8 . . ?
C50 C49 H49A 109.0 . . ?
C50 C49 H49B 109.0 . . ?
C67 C69 H69A 109.5 . . ?
C67 C69 H69B 109.5 . . ?
C67 C69 H69C 109.5 . . ?
H69A C69 H69B 109.5 . . ?
H69A C69 H69C 109.5 . . ?
H69B C69 H69C 109.5 . . ?
C21 C22 H22 119.8 . . ?
C23 C22 C21 120.4(2) . . ?
C23 C22 H22 119.8 . . ?
C37 C38 H38 119.8 . . ?
C39 C38 C37 120.5(2) . . ?
C39 C38 H38 119.8 . . ?
C64 C63 C62 121.0(2) . . ?
C64 C63 H63 119.5 . . ?
C62 C63 H63 119.5 . . ?
C100 C101 H101 120.1 . . ?
C100 C101 C102 119.9(3) . . ?
C102 C101 H101 120.1 . . ?
C96 C98 H98A 109.5 . . ?
C96 C98 H98B 109.5 . . ?
C96 C98 H98C 109.5 . . ?
H98A C98 H98B 109.5 . . ?
H98A C98 H98C 109.5 . . ?
H98B C98 H98C 109.5 . . ?
C105 C104 H104 119.6 . . ?
C103 C104 C105 120.8(3) . . ?
C103 C104 H104 119.6 . . ?
N19 C129 H12F 108.6 . . ?
N19 C129 H12G 108.6 . . ?
N19 C129 C130 114.6(2) . . ?
H12F C129 H12G 107.6 . . ?
C130 C129 H12F 108.6 . . ?
C130 C129 H12G 108.6 . . ?
C142 C145 H14G 109.5 . . ?
C142 C145 H14H 109.5 . . ?
C142 C145 H14I 109.5 . . ?
H14G C145 H14H 109.5 . . ?
H14G C145 H14I 109.5 . . ?
H14H C145 H14I 109.5 . . ?
C149 C151 H151 119.9 . . ?
C152 C151 C149 120.2(3) . . ?
C152 C151 H151 119.9 . . ?
C31 C34 H34A 109.5 . . ?
C31 C34 H34B 109.5 . . ?
C31 C34 H34C 109.5 . . ?
H34A C34 H34B 109.5 . . ?
H34A C34 H34C 109.5 . . ?
H34B C34 H34C 109.5 . . ?
C136 C137 H137 119.7 . . ?
C135 C137 C136 120.7(2) . . ?
C135 C137 H137 119.7 . . ?
C47 C48 H48A 109.5 . . ?
C47 C48 H48B 109.5 . . ?
C47 C48 H48C 109.5 . . ?
H48A C48 H48B 109.5 . . ?
H48A C48 H48C 109.5 . . ?
H48B C48 H48C 109.5 . . ?
C40 C39 H39 119.8 . . ?
C38 C39 C40 120.5(2) . . ?
C38 C39 H39 119.8 . . ?
C12 C13 H13A 109.5 . . ?
C12 C13 H13B 109.5 . . ?
C12 C13 H13C 109.5 . . ?
H13A C13 H13B 109.5 . . ?
H13A C13 H13C 109.5 . . ?
H13B C13 H13C 109.5 . . ?
C107 C110 H11A 109.5 . . ?
C107 C110 H11B 109.5 . . ?
C107 C110 H11C 109.5 . . ?
H11A C110 H11B 109.5 . . ?
H11A C110 H11C 109.5 . . ?
H11B C110 H11C 109.5 . . ?
C153 C156 H15D 109.5 . . ?
C153 C156 H15E 109.5 . . ?
C153 C156 H15F 109.5 . . ?
H15D C156 H15E 109.5 . . ?
H15D C156 H15F 109.5 . . ?
H15E C156 H15F 109.5 . . ?
C49 C50 H50A 109.5 . . ?
C49 C50 H50B 109.5 . . ?
C49 C50 H50C 109.5 . . ?
H50A C50 H50B 109.5 . . ?
H50A C50 H50C 109.5 . . ?
H50B C50 H50C 109.5 . . ?
C107 C108 H10G 109.5 . . ?
C107 C108 H10H 109.5 . . ?
C107 C108 H10I 109.5 . . ?
H10G C108 H10H 109.5 . . ?
H10G C108 H10I 109.5 . . ?
H10H C108 H10I 109.5 . . ?
C75 C76 H76 120.6 . . ?
C75 C76 C78 118.8(3) . . ?
C78 C76 H76 120.6 . . ?
C142 C143 H14J 109.5 . . ?
C142 C143 H14K 109.5 . . ?
C142 C143 H14L 109.5 . . ?
H14J C143 H14K 109.5 . . ?
H14J C143 H14L 109.5 . . ?
H14K C143 H14L 109.5 . . ?
C27 C30 H30A 109.5 . . ?
C27 C30 H30B 109.5 . . ?
C27 C30 H30C 109.5 . . ?
H30A C30 H30B 109.5 . . ?
H30A C30 H30C 109.5 . . ?
H30B C30 H30C 109.5 . . ?
C133 C135 H135 119.6 . . ?
C137 C135 C133 120.8(3) . . ?
C137 C135 H135 119.6 . . ?
C138 C141 H14M 109.5 . . ?
C138 C141 H14N 109.5 . . ?
C138 C141 H14O 109.5 . . ?
H14M C141 H14N 109.5 . . ?
H14M C141 H14O 109.5 . . ?
H14N C141 H14O 109.5 . . ?
C111 C113 H11D 109.5 . . ?
C111 C113 H11E 109.5 . . ?
C111 C113 H11F 109.5 . . ?
H11D C113 H11E 109.5 . . ?
H11D C113 H11F 109.5 . . ?
H11E C113 H11F 109.5 . . ?
C96 C97 H97A 109.5 . . ?
C96 C97 H97B 109.5 . . ?
C96 C97 H97C 109.5 . . ?
H97A C97 H97B 109.5 . . ?
H97A C97 H97C 109.5 . . ?
H97B C97 H97C 109.5 . . ?
C153 C155 H15G 109.5 . . ?
C153 C155 H15H 109.5 . . ?
C153 C155 H15I 109.5 . . ?
H15G C155 H15H 109.5 . . ?
H15G C155 H15I 109.5 . . ?
H15H C155 H15I 109.5 . . ?
C91 C92 H92A 109.5 . . ?
C91 C92 H92B 109.5 . . ?
C91 C92 H92C 109.5 . . ?
H92A C92 H92B 109.5 . . ?
H92A C92 H92C 109.5 . . ?
H92B C92 H92C 109.5 . . ?
C56 C58 H58A 109.5 . . ?
C56 C58 H58B 109.5 . . ?
C56 C58 H58C 109.5 . . ?
H58A C58 H58B 109.5 . . ?
H58A C58 H58C 109.5 . . ?
H58B C58 H58C 109.5 . . ?
C9 C10 H10A 109.5 . . ?
C9 C10 H10B 109.5 . . ?
C9 C10 H10C 109.5 . . ?
H10A C10 H10B 109.5 . . ?
H10A C10 H10C 109.5 . . ?
H10B C10 H10C 109.5 . . ?
C52 C55 H55A 109.5 . . ?
C52 C55 H55B 109.5 . . ?
C52 C55 H55C 109.5 . . ?
H55A C55 H55B 109.5 . . ?
H55A C55 H55C 109.5 . . ?
H55B C55 H55C 109.5 . . ?
C56 C57 H57A 109.5 . . ?
C56 C57 H57B 109.5 . . ?
C56 C57 H57C 109.5 . . ?
H57A C57 H57B 109.5 . . ?
H57A C57 H57C 109.5 . . ?
H57B C57 H57C 109.5 . . ?
C71 C73 H73A 109.5 . . ?
C71 C73 H73B 109.5 . . ?
C71 C73 H73C 109.5 . . ?
H73A C73 H73B 109.5 . . ?
H73A C73 H73C 109.5 . . ?
H73B C73 H73C 109.5 . . ?
C157 C160 H16A 109.5 . . ?
C157 C160 H16B 109.5 . . ?
C157 C160 H16C 109.5 . . ?
H16A C160 H16B 109.5 . . ?
H16A C160 H16C 109.5 . . ?
H16B C160 H16C 109.5 . . ?
C91 C93 H93A 109.5 . . ?
C91 C93 H93B 109.5 . . ?
C91 C93 H93C 109.5 . . ?
H93A C93 H93B 109.5 . . ?
H93A C93 H93C 109.5 . . ?
H93B C93 H93C 109.5 . . ?
C138 C140 H14P 109.5 . . ?
C138 C140 H14Q 109.5 . . ?
C138 C140 H14R 109.5 . . ?
H14P C140 H14Q 109.5 . . ?
H14P C140 H14R 109.5 . . ?
H14Q C140 H14R 109.5 . . ?
C157 C159 H15J 109.5 . . ?
C157 C159 H15K 109.5 . . ?
C157 C159 H15L 109.5 . . ?
H15J C159 H15K 109.5 . . ?
H15J C159 H15L 109.5 . . ?
H15K C159 H15L 109.5 . . ?
C104 C103 H103 119.8 . . ?
C104 C103 C102 120.4(2) . . ?
C102 C103 H103 119.8 . . ?
C111 C112 H11G 109.5 . . ?
C111 C112 H11H 109.5 . . ?
C111 C112 H11I 109.5 . . ?
H11G C112 H11H 109.5 . . ?
H11G C112 H11I 109.5 . . ?
H11H C112 H11I 109.5 . . ?
C129 C130 H13D 109.5 . . ?
C129 C130 H13E 109.5 . . ?
C129 C130 H13F 109.5 . . ?
H13D C130 H13E 109.5 . . ?
H13D C130 H13F 109.5 . . ?
H13E C130 H13F 109.5 . . ?
C150 C152 H152 119.8 . . ?
C151 C152 C150 120.4(2) . . ?
C151 C152 H152 119.8 . . ?
C101 C102 H102 120.1 . . ?
C103 C102 C101 119.8(3) . . ?
C103 C102 H102 120.1 . . ?
C96 C99 H99A 109.5 . . ?
C96 C99 H99B 109.5 . . ?
C96 C99 H99C 109.5 . . ?
H99A C99 H99B 109.5 . . ?
H99A C99 H99C 109.5 . . ?
H99B C99 H99C 109.5 . . ?
C77 C80 H80 120.1 . . ?
C79 C80 C77 119.7(3) . . ?
C79 C80 H80 120.1 . . ?
C12 C15 H15A 109.5 . . ?
C12 C15 H15B 109.5 . . ?
C12 C15 H15C 109.5 . . ?
H15A C15 H15B 109.5 . . ?
H15A C15 H15C 109.5 . . ?
H15B C15 H15C 109.5 . . ?
C91 C94 H94A 109.5 . . ?
C91 C94 H94B 109.5 . . ?
C91 C94 H94C 109.5 . . ?
H94A C94 H94B 109.5 . . ?
H94A C94 H94C 109.5 . . ?
H94B C94 H94C 109.5 . . ?
C12 C14 H14A 109.5 . . ?
C12 C14 H14B 109.5 . . ?
C12 C14 H14C 109.5 . . ?
H14A C14 H14B 109.5 . . ?
H14A C14 H14C 109.5 . . ?
H14B C14 H14C 109.5 . . ?
C71 C72 H72A 109.5 . . ?
C71 C72 H72B 109.5 . . ?
C71 C72 H72C 109.5 . . ?
H72A C72 H72B 109.5 . . ?
H72A C72 H72C 109.5 . . ?
H72B C72 H72C 109.5 . . ?
C138 C139 H13G 109.5 . . ?
C138 C139 H13H 109.5 . . ?
C138 C139 H13I 109.5 . . ?
H13G C139 H13H 109.5 . . ?
H13G C139 H13I 109.5 . . ?
H13H C139 H13I 109.5 . . ?
C71 C74 H74A 109.5 . . ?
C71 C74 H74B 109.5 . . ?
C71 C74 H74C 109.5 . . ?
H74A C74 H74B 109.5 . . ?
H74A C74 H74C 109.5 . . ?
H74B C74 H74C 109.5 . . ?
C80 C79 H79 119.3 . . ?
C80 C79 C78 121.4(3) . . ?
C78 C79 H79 119.3 . . ?
C76 C78 H78 119.9 . . ?
C79 C78 C76 120.1(3) . . ?
C79 C78 H78 119.9 . . ?
C153 C154 H15M 109.5 . . ?
C153 C154 H15N 109.5 . . ?
C153 C154 H15O 109.5 . . ?
H15M C154 H15N 109.5 . . ?
H15M C154 H15O 109.5 . . ?
H15N C154 H15O 109.5 . . ?
C157 C158 H15P 109.5 . . ?
C157 C158 H15Q 109.5 . . ?
C157 C158 H15R 109.5 . . ?
H15P C158 H15Q 109.5 . . ?
H15P C158 H15R 109.5 . . ?
H15Q C158 H15R 109.5 . . ?
C52 C53 H53A 109.5 . . ?
C52 C53 H53B 109.5 . . ?
C52 C53 H53C 109.5 . . ?
H53A C53 H53B 109.5 . . ?
H53A C53 H53C 109.5 . . ?
H53B C53 H53C 109.5 . . ?
C52 C54 H54A 109.5 . . ?
C52 C54 H54B 109.5 . . ?
C52 C54 H54C 109.5 . . ?
H54A C54 H54B 109.5 . . ?
H54A C54 H54C 109.5 . . ?
H54B C54 H54C 109.5 . . ?
C27 C29 H29A 109.5 . . ?
C27 C29 H29B 109.5 . . ?
C27 C29 H29C 109.5 . . ?
H29A C29 H29B 109.5 . . ?
H29A C29 H29C 109.5 . . ?
H29B C29 H29C 109.5 . . ?
C111 C114 H11J 109.5 . . ?
C111 C114 H11K 109.5 . . ?
C111 C114 H11L 109.5 . . ?
H11J C114 H11K 109.5 . . ?
H11J C114 H11L 109.5 . . ?
H11K C114 H11L 109.5 . . ?
C27 C28 H28A 109.5 . . ?
C27 C28 H28B 109.5 . . ?
C27 C28 H28C 109.5 . . ?
H28A C28 H28B 109.5 . . ?
H28A C28 H28C 109.5 . . ?
H28B C28 H28C 109.5 . . ?
C16 C17A H17D 109.5 . . ?
C16 C17A H17E 109.5 . . ?
C16 C17A H17F 109.5 . . ?
H17D C17A H17E 109.5 . . ?
H17D C17A H17F 109.5 . . ?
H17E C17A H17F 109.5 . . ?
C16 C18A H18D 109.5 . . ?
C16 C18A H18E 109.5 . . ?
C16 C18A H18F 109.5 . . ?
H18D C18A H18E 109.5 . . ?
H18D C18A H18F 109.5 . . ?
H18E C18A H18F 109.5 . . ?
C16 C19A H19D 109.5 . . ?
C16 C19A H19E 109.5 . . ?
C16 C19A H19F 109.5 . . ?
H19D C19A H19E 109.5 . . ?
H19D C19A H19F 109.5 . . ?
H19E C19A H19F 109.5 . . ?

loop_
_geom_bond_atom_site_label_1
_geom_bond_atom_site_label_2
_geom_bond_distance
_geom_bond_site_symmetry_2
_geom_bond_publ_flag
Ni3 Cl3 2.2239(6) . ?
Ni3 Si6 2.1808(6) . ?
Ni3 Si5 2.1798(6) . ?
Ni3 C81 1.9568(18) . ?
Ni2 Cl2 2.2271(6) . ?
Ni2 Si3 2.1809(6) . ?
Ni2 Si4 2.2046(6) . ?
Ni2 C41 1.9578(19) . ?
Ni4 Si8 2.2026(5) . ?
Ni4 Si7 2.1871(6) . ?
Ni4 Cl4 2.2136(6) . ?
Ni4 C121 1.9517(18) . ?
Ni1 Cl1 2.2231(5) . ?
Ni1 Si2 2.1801(6) . ?
Ni1 Si1 2.1846(6) . ?
Ni1 C1 1.9514(18) . ?
Si8 N22 1.7145(16) . ?
Si8 N23 1.8433(16) . ?
Si8 N24 1.8586(16) . ?
Si6 N16 1.7216(16) . ?
Si6 N18 1.8421(16) . ?
Si6 N17 1.8484(17) . ?
Si2 N5 1.8340(16) . ?
Si2 N6 1.8429(16) . ?
Si2 N4 1.7127(17) . ?
Si7 N20 1.8431(16) . ?
Si7 N21 1.8495(17) . ?
Si7 N19 1.7112(17) . ?
Si3 N7 1.8494(17) . ?
Si3 N8 1.8540(16) . ?
Si3 N9 1.7147(18) . ?
Si4 N11 1.8497(17) . ?
Si4 N12 1.8545(17) . ?
Si4 N10 1.7204(18) . ?
Si5 N15 1.8381(17) . ?
Si5 N13 1.7125(18) . ?
Si5 N14 1.8395(17) . ?
Si1 N2 1.8399(17) . ?
Si1 N1 1.8467(18) . ?
Si1 N3 1.7172(17) . ?
N22 C126 1.410(2) . ?
N22 C127 1.461(2) . ?
N23 C131 1.333(3) . ?
N23 C142 1.477(3) . ?
N16 C82 1.410(2) . ?
N16 C87 1.462(2) . ?
N24 C131 1.336(2) . ?
N24 C138 1.477(3) . ?
N20 C146 1.341(3) . ?
N20 C157 1.477(3) . ?
N18 C106 1.346(3) . ?
N18 C107 1.481(2) . ?
N11 C66 1.339(2) . ?
N11 C67 1.483(3) . ?
N5 C11 1.340(3) . ?
N5 C16 1.479(3) . ?
N6 C11 1.338(2) . ?
N6 C12 1.478(3) . ?
N7 C51 1.332(2) . ?
N7 C52 1.469(3) . ?
N17 C106 1.337(2) . ?
N17 C111 1.478(3) . ?
N2 C26 1.336(3) . ?
N2 C31 1.481(3) . ?
N21 C146 1.341(2) . ?
N21 C153 1.473(3) . ?
N12 C66 1.333(3) . ?
N12 C71 1.474(3) . ?
N15 C95 1.337(3) . ?
N15 C91 1.479(3) . ?
N8 C51 1.335(3) . ?
N8 C56 1.477(3) . ?
N4 C3 1.418(2) . ?
N4 C7 1.469(3) . ?
N13 C83 1.420(2) . ?
N13 C90 1.460(3) . ?
N9 C43 1.414(3) . ?
N9 C47 1.470(3) . ?
N1 C26 1.337(3) . ?
N1 C27 1.479(3) . ?
N14 C95 1.343(3) . ?
N14 C96 1.483(3) . ?
N3 C2 1.413(2) . ?
N3 C9 1.462(3) . ?
N19 C122 1.416(2) . ?
N19 C129 1.463(3) . ?
N10 C42 1.417(3) . ?
N10 C49 1.460(3) . ?
C131 C132 1.490(3) . ?
C81 C82 1.428(3) . ?
C81 C83 1.415(3) . ?
C126 C121 1.423(2) . ?
C126 C125 1.404(3) . ?
C121 C122 1.415(3) . ?
C106 C115 1.477(3) . ?
C3 C1 1.418(3) . ?
C3 C5 1.400(3) . ?
C1 C2 1.419(3) . ?
C42 C41 1.414(3) . ?
C42 C44 1.404(3) . ?
C146 C147 1.486(3) . ?
C41 C43 1.418(3) . ?
C26 C35 1.483(3) . ?
C82 C86 1.400(3) . ?
C83 C84 1.397(3) . ?
C25 H25 0.9500 . ?
C25 C20 1.385(3) . ?
C25 C24 1.394(3) . ?
C125 H125 0.9500 . ?
C125 C124 1.378(3) . ?
C11 C20 1.482(3) . ?
C122 C123 1.400(3) . ?
C66 C75 1.482(3) . ?
C51 C60 1.491(3) . ?
C20 C21 1.388(3) . ?
C35 C36 1.393(3) . ?
C35 C40 1.388(3) . ?
C115 C120 1.391(3) . ?
C115 C116 1.392(3) . ?
C43 C45 1.404(3) . ?
C2 C4 1.402(3) . ?
C147 C148 1.386(3) . ?
C147 C149 1.386(3) . ?
C87 H87A 0.9900 . ?
C87 H87B 0.9900 . ?
C87 C88 1.520(3) . ?
C4 H4 0.9500 . ?
C4 C6 1.383(3) . ?
C5 H5 0.9500 . ?
C5 C6 1.377(3) . ?
C127 H12A 0.9900 . ?
C127 H12B 0.9900 . ?
C127 C128 1.517(3) . ?
C123 H123 0.9500 . ?
C123 C124 1.377(3) . ?
C95 C100 1.481(3) . ?
C60 C61 1.389(3) . ?
C60 C62 1.382(3) . ?
C84 H84 0.9500 . ?
C84 C85 1.382(3) . ?
C132 C134 1.390(3) . ?
C132 C133 1.389(3) . ?
C100 C105 1.386(3) . ?
C100 C101 1.382(3) . ?
C124 H124 0.9500 . ?
C107 C109 1.522(3) . ?
C107 C110 1.526(3) . ?
C107 C108 1.515(3) . ?
C6 H6 0.9500 . ?
C45 H45 0.9500 . ?
C45 C46 1.384(3) . ?
C86 H86 0.9500 . ?
C86 C85 1.382(3) . ?
C157 C160 1.529(3) . ?
C157 C159 1.524(3) . ?
C157 C158 1.512(4) . ?
C142 C144 1.523(3) . ?
C142 C145 1.524(3) . ?
C142 C143 1.518(3) . ?
C90 H90A 0.95(3) . ?
C90 C89 1.525(4) . ?
C90 H90B 0.99(2) . ?
C120 H120 0.9500 . ?
C120 C119 1.383(3) . ?
C85 H85 0.9500 . ?
C44 H44 0.9500 . ?
C44 C46 1.378(3) . ?
C75 C77 1.396(3) . ?
C75 C76 1.375(4) . ?
C56 C59 1.525(3) . ?
C56 C58 1.520(3) . ?
C56 C57 1.526(4) . ?
C138 C141 1.518(3) . ?
C138 C140 1.525(3) . ?
C138 C139 1.513(3) . ?
C67 C68 1.523(3) . ?
C67 C70 1.525(3) . ?
C67 C69 1.523(3) . ?
C134 H134 0.9500 . ?
C134 C136 1.390(3) . ?
C24 H24 0.9500 . ?
C24 C23 1.365(4) . ?
C46 H46 0.9500 . ?
C153 C156 1.517(3) . ?
C153 C155 1.520(4) . ?
C153 C154 1.511(4) . ?
C31 C32 1.521(3) . ?
C31 C33 1.517(3) . ?
C31 C34 1.528(3) . ?
C148 H148 0.9500 . ?
C148 C150 1.388(4) . ?
C116 H116 0.9500 . ?
C116 C117 1.381(3) . ?
C36 H36 0.9500 . ?
C36 C37 1.385(3) . ?
C91 C92 1.519(3) . ?
C91 C93 1.530(3) . ?
C91 C94 1.522(3) . ?
C7 H7A 0.9900 . ?
C7 H7B 0.9900 . ?
C7 C8 1.529(3) . ?
C61 H61 0.9500 . ?
C61 C65 1.391(3) . ?
C52 C55 1.505(3) . ?
C52 C53 1.506(4) . ?
C52 C54 1.542(4) . ?
C71 C73 1.535(4) . ?
C71 C72 1.521(4) . ?
C71 C74 1.517(4) . ?
C16 C19 1.509(4) . ?
C16 C17 1.471(3) . ?
C16 C18 1.588(4) . ?
C16 C17A 1.507(7) . ?
C16 C18A 1.433(7) . ?
C16 C19A 1.655(7) . ?
C19 H19A 0.9800 . ?
C19 H19B 0.9800 . ?
C19 H19C 0.9800 . ?
C17 H17A 0.9800 . ?
C17 H17B 0.9800 . ?
C17 H17C 0.9800 . ?
C18 H18A 0.9800 . ?
C18 H18B 0.9800 . ?
C18 H18C 0.9800 . ?
C128 H12C 0.9800 . ?
C128 H12D 0.9800 . ?
C128 H12E 0.9800 . ?
C149 H149 0.9500 . ?
C149 C151 1.391(3) . ?
C88 H88A 0.9800 . ?
C88 H88B 0.9800 . ?
C88 H88C 0.9800 . ?
C105 H105 0.9500 . ?
C105 C104 1.388(4) . ?
C59 H59A 0.9800 . ?
C59 H59B 0.9800 . ?
C59 H59C 0.9800 . ?
C119 H119 0.9500 . ?
C119 C118 1.380(4) . ?
C117 H117 0.9500 . ?
C117 C118 1.384(4) . ?
C47 H47A 0.9900 . ?
C47 H47B 0.9900 . ?
C47 C48 1.514(4) . ?
C12 C13 1.523(3) . ?
C12 C15 1.523(4) . ?
C12 C14 1.515(4) . ?
C111 C113 1.517(3) . ?
C111 C112 1.522(4) . ?
C111 C114 1.517(4) . ?
C109 H10D 0.9800 . ?
C109 H10E 0.9800 . ?
C109 H10F 0.9800 . ?
C96 C98 1.525(4) . ?
C96 C97 1.534(3) . ?
C96 C99 1.527(4) . ?
C40 H40 0.9500 . ?
C40 C39 1.391(3) . ?
C68 H68A 0.9800 . ?
C68 H68B 0.9800 . ?
C68 H68C 0.9800 . ?
C32 H32A 0.9800 . ?
C32 H32B 0.9800 . ?
C32 H32C 0.9800 . ?
C118 H118 0.9500 . ?
C70 H70A 0.9800 . ?
C70 H70B 0.9800 . ?
C70 H70C 0.9800 . ?
C8 H8A 0.9800 . ?
C8 H8B 0.9800 . ?
C8 H8C 0.9800 . ?
C144 H14D 0.9800 . ?
C144 H14E 0.9800 . ?
C144 H14F 0.9800 . ?
C9 H9A 0.9900 . ?
C9 H9B 0.9900 . ?
C9 C10 1.522(4) . ?
C64 H64 0.9500 . ?
C64 C65 1.374(4) . ?
C64 C63 1.375(4) . ?
C62 H62 0.9500 . ?
C62 C63 1.380(3) . ?
C65 H65 0.9500 . ?
C136 H136 0.9500 . ?
C136 C137 1.379(5) . ?
C21 H21 0.9500 . ?
C21 C22 1.386(4) . ?
C89 H89A 0.9800 . ?
C89 H89B 0.9800 . ?
C89 H89C 0.9800 . ?
C133 H133 0.9500 . ?
C133 C135 1.389(4) . ?
C27 C30 1.514(3) . ?
C27 C29 1.531(4) . ?
C27 C28 1.523(4) . ?
C77 H77 0.9500 . ?
C77 C80 1.387(4) . ?
C23 H23 0.9500 . ?
C23 C22 1.368(4) . ?
C37 H37 0.9500 . ?
C37 C38 1.383(4) . ?
C33 H33A 0.9800 . ?
C33 H33B 0.9800 . ?
C33 H33C 0.9800 . ?
C150 H150 0.9500 . ?
C150 C152 1.372(5) . ?
C49 H49A 0.9900 . ?
C49 H49B 0.9900 . ?
C49 C50 1.520(4) . ?
C69 H69A 0.9800 . ?
C69 H69B 0.9800 . ?
C69 H69C 0.9800 . ?
C22 H22 0.9500 . ?
C38 H38 0.9500 . ?
C38 C39 1.372(4) . ?
C63 H63 0.9500 . ?
C101 H101 0.9500 . ?
C101 C102 1.388(4) . ?
C98 H98A 0.9800 . ?
C98 H98B 0.9800 . ?
C98 H98C 0.9800 . ?
C104 H104 0.9500 . ?
C104 C103 1.356(5) . ?
C129 H12F 0.9900 . ?
C129 H12G 0.9900 . ?
C129 C130 1.494(4) . ?
C145 H14G 0.9800 . ?
C145 H14H 0.9800 . ?
C145 H14I 0.9800 . ?
C151 H151 0.9500 . ?
C151 C152 1.366(5) . ?
C34 H34A 0.9800 . ?
C34 H34B 0.9800 . ?
C34 H34C 0.9800 . ?
C137 H137 0.9500 . ?
C137 C135 1.362(5) . ?
C48 H48A 0.9800 . ?
C48 H48B 0.9800 . ?
C48 H48C 0.9800 . ?
C39 H39 0.9500 . ?
C13 H13A 0.9800 . ?
C13 H13B 0.9800 . ?
C13 H13C 0.9800 . ?
C110 H11A 0.9800 . ?
C110 H11B 0.9800 . ?
C110 H11C 0.9800 . ?
C156 H15D 0.9800 . ?
C156 H15E 0.9800 . ?
C156 H15F 0.9800 . ?
C50 H50A 0.9800 . ?
C50 H50B 0.9800 . ?
C50 H50C 0.9800 . ?
C108 H10G 0.9800 . ?
C108 H10H 0.9800 . ?
C108 H10I 0.9800 . ?
C76 H76 0.9500 . ?
C76 C78 1.410(4) . ?
C143 H14J 0.9800 . ?
C143 H14K 0.9800 . ?
C143 H14L 0.9800 . ?
C30 H30A 0.9800 . ?
C30 H30B 0.9800 . ?
C30 H30C 0.9800 . ?
C135 H135 0.9500 . ?
C141 H14M 0.9800 . ?
C141 H14N 0.9800 . ?
C141 H14O 0.9800 . ?
C113 H11D 0.9800 . ?
C113 H11E 0.9800 . ?
C113 H11F 0.9800 . ?
C97 H97A 0.9800 . ?
C97 H97B 0.9800 . ?
C97 H97C 0.9800 . ?
C155 H15G 0.9800 . ?
C155 H15H 0.9800 . ?
C155 H15I 0.9800 . ?
C92 H92A 0.9800 . ?
C92 H92B 0.9800 . ?
C92 H92C 0.9800 . ?
C58 H58A 0.9800 . ?
C58 H58B 0.9800 . ?
C58 H58C 0.9800 . ?
C10 H10A 0.9800 . ?
C10 H10B 0.9800 . ?
C10 H10C 0.9800 . ?
C55 H55A 0.9800 . ?
C55 H55B 0.9800 . ?
C55 H55C 0.9800 . ?
C57 H57A 0.9800 . ?
C57 H57B 0.9800 . ?
C57 H57C 0.9800 . ?
C73 H73A 0.9800 . ?
C73 H73B 0.9800 . ?
C73 H73C 0.9800 . ?
C160 H16A 0.9800 . ?
C160 H16B 0.9800 . ?
C160 H16C 0.9800 . ?
C93 H93A 0.9800 . ?
C93 H93B 0.9800 . ?
C93 H93C 0.9800 . ?
C140 H14P 0.9800 . ?
C140 H14Q 0.9800 . ?
C140 H14R 0.9800 . ?
C159 H15J 0.9800 . ?
C159 H15K 0.9800 . ?
C159 H15L 0.9800 . ?
C103 H103 0.9500 . ?
C103 C102 1.377(5) . ?
C112 H11G 0.9800 . ?
C112 H11H 0.9800 . ?
C112 H11I 0.9800 . ?
C130 H13D 0.9800 . ?
C130 H13E 0.9800 . ?
C130 H13F 0.9800 . ?
C152 H152 0.9500 . ?
C102 H102 0.9500 . ?
C99 H99A 0.9800 . ?
C99 H99B 0.9800 . ?
C99 H99C 0.9800 . ?
C80 H80 0.9500 . ?
C80 C79 1.334(5) . ?
C15 H15A 0.9800 . ?
C15 H15B 0.9800 . ?
C15 H15C 0.9800 . ?
C94 H94A 0.9800 . ?
C94 H94B 0.9800 . ?
C94 H94C 0.9800 . ?
C14 H14A 0.9800 . ?
C14 H14B 0.9800 . ?
C14 H14C 0.9800 . ?
C72 H72A 0.9800 . ?
C72 H72B 0.9800 . ?
C72 H72C 0.9800 . ?
C139 H13G 0.9800 . ?
C139 H13H 0.9800 . ?
C139 H13I 0.9800 . ?
C74 H74A 0.9800 . ?
C74 H74B 0.9800 . ?
C74 H74C 0.9800 . ?
C79 H79 0.9500 . ?
C79 C78 1.372(6) . ?
C78 H78 0.9500 . ?
C154 H15M 0.9800 . ?
C154 H15N 0.9800 . ?
C154 H15O 0.9800 . ?
C158 H15P 0.9800 . ?
C158 H15Q 0.9800 . ?
C158 H15R 0.9800 . ?
C53 H53A 0.9800 . ?
C53 H53B 0.9800 . ?
C53 H53C 0.9800 . ?
C54 H54A 0.9800 . ?
C54 H54B 0.9800 . ?
C54 H54C 0.9800 . ?
C29 H29A 0.9800 . ?
C29 H29B 0.9800 . ?
C29 H29C 0.9800 . ?
C114 H11J 0.9800 . ?
C114 H11K 0.9800 . ?
C114 H11L 0.9800 . ?
C28 H28A 0.9800 . ?
C28 H28B 0.9800 . ?
C28 H28C 0.9800 . ?
C17A H17D 0.9800 . ?
C17A H17E 0.9800 . ?
C17A H17F 0.9800 . ?
C18A H18D 0.9800 . ?
C18A H18E 0.9800 . ?
C18A H18F 0.9800 . ?
C19A H19D 0.9800 . ?
C19A H19E 0.9800 . ?
C19A H19F 0.9800 . ?

loop_
_geom_torsion_atom_site_label_1
_geom_torsion_atom_site_label_2
_geom_torsion_atom_site_label_3
_geom_torsion_atom_site_label_4
_geom_torsion
_geom_torsion_site_symmetry_1
_geom_torsion_site_symmetry_2
_geom_torsion_site_symmetry_3
_geom_torsion_site_symmetry_4
_geom_torsion_publ_flag
Ni3 Si6 N16 C82 -11.95(13) . . . . ?
Ni3 Si6 N16 C87 177.92(14) . . . . ?
Ni3 Si6 N18 C106 115.70(10) . . . . ?
Ni3 Si6 N18 C107 -40.7(2) . . . . ?
Ni3 Si6 N17 C106 -124.44(10) . . . . ?
Ni3 Si6 N17 C111 47.6(2) . . . . ?
Ni3 Si5 N15 C95 -108.00(11) . . . . ?
Ni3 Si5 N15 C91 52.1(2) . . . . ?
Ni3 Si5 N13 C83 -6.57(14) . . . . ?
Ni3 Si5 N13 C90 175.82(17) . . . . ?
Ni3 Si5 N14 C95 116.54(11) . . . . ?
Ni3 Si5 N14 C96 -40.4(2) . . . . ?
Ni3 C81 C82 N16 5.5(2) . . . . ?
Ni3 C81 C82 C86 -175.43(15) . . . . ?
Ni3 C81 C83 N13 -4.4(2) . . . . ?
Ni3 C81 C83 C84 175.14(15) . . . . ?
Ni2 Si3 N7 C51 117.41(11) . . . . ?
Ni2 Si3 N7 C52 -49.3(2) . . . . ?
Ni2 Si3 N8 C51 -123.22(10) . . . . ?
Ni2 Si3 N8 C56 36.1(2) . . . . ?
Ni2 Si3 N9 C43 -4.43(15) . . . . ?
Ni2 Si3 N9 C47 -175.14(18) . . . . ?
Ni2 Si4 N11 C66 122.90(10) . . . . ?
Ni2 Si4 N11 C67 -33.1(2) . . . . ?
Ni2 Si4 N12 C66 -119.42(11) . . . . ?
Ni2 Si4 N12 C71 70.1(2) . . . . ?
Ni2 Si4 N10 C42 -11.88(15) . . . . ?
Ni2 Si4 N10 C49 170.25(18) . . . . ?
Ni2 C41 C43 N9 1.8(3) . . . . ?
Ni2 C41 C43 C45 -178.22(16) . . . . ?
Ni4 Si8 N22 C126 2.05(14) . . . . ?
Ni4 Si8 N22 C127 -179.60(15) . . . . ?
Ni4 Si8 N23 C131 -111.34(11) . . . . ?
Ni4 Si8 N23 C142 51.7(2) . . . . ?
Ni4 Si8 N24 C131 117.71(10) . . . . ?
Ni4 Si8 N24 C138 -37.4(2) . . . . ?
Ni4 Si7 N20 C146 104.20(12) . . . . ?
Ni4 Si7 N20 C157 -61.1(2) . . . . ?
Ni4 Si7 N21 C146 -120.63(10) . . . . ?
Ni4 Si7 N21 C153 36.9(2) . . . . ?
Ni4 Si7 N19 C122 -4.94(15) . . . . ?
Ni4 Si7 N19 C129 -176.70(19) . . . . ?
Ni4 C121 C122 N19 5.6(2) . . . . ?
Ni4 C121 C122 C123 -174.58(15) . . . . ?
Ni1 Si2 N5 C11 -107.95(11) . . . . ?
Ni1 Si2 N5 C16 54.2(2) . . . . ?
Ni1 Si2 N6 C11 113.36(11) . . . . ?
Ni1 Si2 N6 C12 -48.4(2) . . . . ?
Ni1 Si2 N4 C3 6.07(14) . . . . ?
Ni1 Si2 N4 C7 -178.92(16) . . . . ?
Ni1 Si1 N2 C26 111.34(11) . . . . ?
Ni1 Si1 N2 C31 -42.5(2) . . . . ?
Ni1 Si1 N1 C26 -120.82(11) . . . . ?
Ni1 Si1 N1 C27 41.6(2) . . . . ?
Ni1 Si1 N3 C2 0.12(15) . . . . ?
Ni1 Si1 N3 C9 -169.16(18) . . . . ?
Ni1 C1 C2 N3 0.7(2) . . . . ?
Ni1 C1 C2 C4 179.55(14) . . . . ?
Si8 N22 C126 C121 2.5(2) . . . . ?
Si8 N22 C126 C125 -178.06(14) . . . . ?
Si8 N22 C127 C128 -104.81(19) . . . . ?
Si8 N23 C131 N24 -12.06(14) . . . . ?
Si8 N23 C131 C132 165.82(17) . . . . ?
Si8 N23 C142 C144 39.8(2) . . . . ?
Si8 N23 C142 C145 157.82(17) . . . . ?
Si8 N23 C142 C143 -77.5(2) . . . . ?
Si8 N24 C131 N23 11.96(14) . . . . ?
Si8 N24 C131 C132 -165.91(18) . . . . ?
Si8 N24 C138 C141 74.1(2) . . . . ?
Si8 N24 C138 C140 -163.96(18) . . . . ?
Si8 N24 C138 C139 -44.5(3) . . . . ?
Si8 C131 C132 C133 -0.4(9) . . . . ?
Si6 N16 C82 C81 5.4(2) . . . . ?
Si6 N16 C82 C86 -173.69(15) . . . . ?
Si6 N16 C87 C88 -109.25(19) . . . . ?
Si6 N18 C106 N17 7.56(14) . . . . ?
Si6 N18 C106 C115 -174.89(17) . . . . ?
Si6 N18 C107 C109 -17.2(2) . . . . ?
Si6 N18 C107 C110 -135.11(18) . . . . ?
Si6 N18 C107 C108 101.3(2) . . . . ?
Si6 N17 C106 N18 -7.54(14) . . . . ?
Si6 N17 C106 C115 174.85(16) . . . . ?
Si6 N17 C111 C113 27.5(3) . . . . ?
Si6 N17 C111 C112 -89.7(3) . . . . ?
Si6 N17 C111 C114 147.2(2) . . . . ?
Si2 N5 C11 N6 -12.86(15) . . . . ?
Si2 N5 C11 C20 163.25(17) . . . . ?
Si2 N5 C16 C19 126.7(2) . . . . ?
Si2 N5 C16 C17 4.9(3) . . . . ?
Si2 N5 C16 C18 -113.8(3) . . . . ?
Si2 N5 C16 C17A -55.2(6) . . . . ?
Si2 N5 C16 C18A 167.1(6) . . . . ?
Si2 N5 C16 C19A 52.7(5) . . . . ?
Si2 N6 C11 N5 12.80(15) . . . . ?
Si2 N6 C11 C20 -163.22(18) . . . . ?
Si2 N6 C12 C13 -24.8(3) . . . . ?
Si2 N6 C12 C15 -142.2(2) . . . . ?
Si2 N6 C12 C14 93.1(3) . . . . ?
Si2 N4 C3 C1 -4.1(2) . . . . ?
Si2 N4 C3 C5 175.19(14) . . . . ?
Si2 N4 C7 C8 -99.8(2) . . . . ?
Si2 C11 C20 C25 171.5(5) . . . . ?
Si2 C11 C20 C21 -5.8(7) . . . . ?
Si7 N20 C146 N21 12.32(15) . . . . ?
Si7 N20 C146 C147 -164.83(17) . . . . ?
Si7 N20 C157 C160 -143.55(19) . . . . ?
Si7 N20 C157 C159 -27.2(3) . . . . ?
Si7 N20 C157 C158 92.4(3) . . . . ?
Si7 N21 C146 N20 -12.28(14) . . . . ?
Si7 N21 C146 C147 164.87(17) . . . . ?
Si7 N21 C153 C156 27.0(3) . . . . ?
Si7 N21 C153 C155 143.5(2) . . . . ?
Si7 N21 C153 C154 -92.2(3) . . . . ?
Si7 N19 C122 C121 0.3(2) . . . . ?
Si7 N19 C122 C123 -179.43(16) . . . . ?
Si7 N19 C129 C130 99.0(2) . . . . ?
Si7 C146 C147 C148 -1.2(8) . . . . ?
Si3 N7 C51 N8 5.77(15) . . . . ?
Si3 N7 C51 C60 -177.27(17) . . . . ?
Si3 N7 C52 C55 -17.1(3) . . . . ?
Si3 N7 C52 C53 -138.3(2) . . . . ?
Si3 N7 C52 C54 98.6(2) . . . . ?
Si3 N8 C51 N7 -5.76(15) . . . . ?
Si3 N8 C51 C60 177.32(18) . . . . ?
Si3 N8 C56 C59 137.96(18) . . . . ?
Si3 N8 C56 C58 19.9(3) . . . . ?
Si3 N8 C56 C57 -99.5(2) . . . . ?
Si3 N9 C43 C41 2.1(2) . . . . ?
Si3 N9 C43 C45 -177.84(16) . . . . ?
Si3 N9 C47 C48 98.2(2) . . . . ?
Si4 N11 C66 N12 7.43(15) . . . . ?
Si4 N11 C66 C75 -172.18(19) . . . . ?
Si4 N11 C67 C68 -19.9(3) . . . . ?
Si4 N11 C67 C70 -137.74(18) . . . . ?
Si4 N11 C67 C69 98.1(2) . . . . ?
Si4 N12 C66 N11 -7.41(15) . . . . ?
Si4 N12 C66 C75 172.20(18) . . . . ?
Si4 N12 C71 C73 -131.7(2) . . . . ?
Si4 N12 C71 C72 -14.8(3) . . . . ?
Si4 N12 C71 C74 105.3(3) . . . . ?
Si4 N10 C42 C41 8.8(2) . . . . ?
Si4 N10 C42 C44 -170.85(16) . . . . ?
Si4 N10 C49 C50 -107.6(2) . . . . ?
Si5 N15 C95 N14 -13.10(15) . . . . ?
Si5 N15 C95 C100 164.78(19) . . . . ?
Si5 N15 C91 C92 165.20(18) . . . . ?
Si5 N15 C91 C93 -71.7(3) . . . . ?
Si5 N15 C91 C94 45.4(3) . . . . ?
Si5 N13 C83 C81 7.1(2) . . . . ?
Si5 N13 C83 C84 -172.43(15) . . . . ?
Si5 N13 C90 C89 -107.1(2) . . . . ?
Si5 N14 C95 N15 13.09(16) . . . . ?
Si5 N14 C95 C100 -164.74(19) . . . . ?
Si5 N14 C96 C98 95.0(2) . . . . ?
Si5 N14 C96 C97 -141.3(2) . . . . ?
Si5 N14 C96 C99 -23.3(3) . . . . ?
Si5 C95 C100 C105 178.3(6) . . . . ?
Si5 C95 C100 C101 0.7(8) . . . . ?
Si1 N2 C26 N1 10.55(15) . . . . ?
Si1 N2 C26 C35 -169.97(18) . . . . ?
Si1 N2 C31 C32 -163.06(16) . . . . ?
Si1 N2 C31 C33 -43.4(3) . . . . ?
Si1 N2 C31 C34 73.2(2) . . . . ?
Si1 N1 C26 N2 -10.51(15) . . . . ?
Si1 N1 C26 C35 170.01(18) . . . . ?
Si1 N1 C27 C30 22.7(3) . . . . ?
Si1 N1 C27 C29 -94.2(3) . . . . ?
Si1 N1 C27 C28 141.7(2) . . . . ?
Si1 N3 C2 C1 -0.5(2) . . . . ?
Si1 N3 C2 C4 -179.37(14) . . . . ?
Si1 N3 C9 C10 -109.3(2) . . . . ?
N22 Si8 N23 C131 116.45(12) . . . . ?
N22 Si8 N23 C142 -80.46(19) . . . . ?
N22 Si8 N24 C131 -112.00(12) . . . . ?
N22 Si8 N24 C138 92.88(18) . . . . ?
N22 C126 C121 Ni4 -7.0(2) . . . . ?
N22 C126 C121 C122 176.74(16) . . . . ?
N22 C126 C125 C124 -177.55(18) . . . . ?
N23 Si8 N22 C126 146.41(12) . . . . ?
N23 Si8 N22 C127 -35.24(18) . . . . ?
N23 Si8 N24 C131 -8.81(11) . . . . ?
N23 Si8 N24 C138 -163.93(19) . . . . ?
N23 C131 C132 C134 94.1(3) . . . . ?
N23 C131 C132 C133 -85.8(3) . . . . ?
N16 Si6 N18 C106 -109.50(12) . . . . ?
N16 Si6 N18 C107 94.06(18) . . . . ?
N16 Si6 N17 C106 109.06(11) . . . . ?
N16 Si6 N17 C111 -78.9(2) . . . . ?
N16 C82 C86 C85 178.37(18) . . . . ?
N24 Si8 N22 C126 -137.75(12) . . . . ?
N24 Si8 N22 C127 40.60(19) . . . . ?
N24 Si8 N23 C131 8.83(11) . . . . ?
N24 Si8 N23 C142 171.9(2) . . . . ?
N24 C131 C132 C134 -88.5(3) . . . . ?
N24 C131 C132 C133 91.6(3) . . . . ?
N20 Si7 N21 C146 9.07(11) . . . . ?
N20 Si7 N21 C153 166.6(2) . . . . ?
N20 Si7 N19 C122 -155.34(13) . . . . ?
N20 Si7 N19 C129 32.9(2) . . . . ?
N20 C146 C147 C148 86.0(3) . . . . ?
N20 C146 C147 C149 -93.4(3) . . . . ?
N18 Si6 N16 C82 -159.44(12) . . . . ?
N18 Si6 N16 C87 30.43(17) . . . . ?
N18 Si6 N17 C106 5.60(10) . . . . ?
N18 Si6 N17 C111 177.6(2) . . . . ?
N18 C106 C115 C120 105.4(2) . . . . ?
N18 C106 C115 C116 -77.4(3) . . . . ?
N11 Si4 N12 C66 5.46(11) . . . . ?
N11 Si4 N12 C71 -165.0(2) . . . . ?
N11 Si4 N10 C42 -152.59(14) . . . . ?
N11 Si4 N10 C49 29.5(2) . . . . ?
N11 C66 C75 C77 -80.3(3) . . . . ?
N11 C66 C75 C76 101.7(3) . . . . ?
N5 Si2 N6 C11 -9.51(12) . . . . ?
N5 Si2 N6 C12 -171.3(2) . . . . ?
N5 Si2 N4 C3 150.31(12) . . . . ?
N5 Si2 N4 C7 -34.68(19) . . . . ?
N5 C11 C20 C25 88.5(3) . . . . ?
N5 C11 C20 C21 -88.8(3) . . . . ?
N6 Si2 N5 C11 9.50(11) . . . . ?
N6 Si2 N5 C16 171.7(2) . . . . ?
N6 Si2 N4 C3 -131.96(12) . . . . ?
N6 Si2 N4 C7 43.05(19) . . . . ?
N6 C11 C20 C25 -96.3(2) . . . . ?
N6 C11 C20 C21 86.4(3) . . . . ?
N7 Si3 N8 C51 4.22(11) . . . . ?
N7 Si3 N8 C56 163.6(2) . . . . ?
N7 Si3 N9 C43 -149.22(13) . . . . ?
N7 Si3 N9 C47 40.1(2) . . . . ?
N7 C51 C60 C61 -91.4(3) . . . . ?
N7 C51 C60 C62 86.0(3) . . . . ?
N17 Si6 N16 C82 125.22(13) . . . . ?
N17 Si6 N16 C87 -44.91(17) . . . . ?
N17 Si6 N18 C106 -5.56(10) . . . . ?
N17 Si6 N18 C107 -162.00(19) . . . . ?
N17 C106 C115 C120 -77.5(3) . . . . ?
N17 C106 C115 C116 99.7(2) . . . . ?
N2 Si1 N1 C26 7.76(11) . . . . ?
N2 Si1 N1 C27 170.2(2) . . . . ?
N2 Si1 N3 C2 -147.65(13) . . . . ?
N2 Si1 N3 C9 43.1(2) . . . . ?
N2 C26 C35 C36 88.4(3) . . . . ?
N2 C26 C35 C40 -89.4(3) . . . . ?
N21 Si7 N20 C146 -9.06(11) . . . . ?
N21 Si7 N20 C157 -174.4(2) . . . . ?
N21 Si7 N19 C122 128.09(14) . . . . ?
N21 Si7 N19 C129 -43.7(2) . . . . ?
N21 C146 C147 C148 -90.5(3) . . . . ?
N21 C146 C147 C149 90.0(3) . . . . ?
N12 Si4 N11 C66 -5.44(11) . . . . ?
N12 Si4 N11 C67 -161.4(2) . . . . ?
N12 Si4 N10 C42 132.58(14) . . . . ?
N12 Si4 N10 C49 -45.3(2) . . . . ?
N12 C66 C75 C77 100.2(3) . . . . ?
N12 C66 C75 C76 -77.8(3) . . . . ?
N15 Si5 N13 C83 139.64(13) . . . . ?
N15 Si5 N13 C90 -38.0(2) . . . . ?
N15 Si5 N14 C95 -9.67(12) . . . . ?
N15 Si5 N14 C96 -166.6(2) . . . . ?
N15 C95 C100 C105 93.6(3) . . . . ?
N15 C95 C100 C101 -84.0(3) . . . . ?
N8 Si3 N7 C51 -4.22(11) . . . . ?
N8 Si3 N7 C52 -170.9(2) . . . . ?
N8 Si3 N9 C43 135.64(14) . . . . ?
N8 Si3 N9 C47 -35.1(2) . . . . ?
N8 C51 C60 C61 84.9(3) . . . . ?
N8 C51 C60 C62 -97.6(3) . . . . ?
N4 Si2 N5 C11 116.97(12) . . . . ?
N4 Si2 N5 C16 -80.9(2) . . . . ?
N4 Si2 N6 C11 -116.53(12) . . . . ?
N4 Si2 N6 C12 81.7(2) . . . . ?
N4 C3 C1 Ni1 -0.4(2) . . . . ?
N4 C3 C1 C2 177.57(15) . . . . ?
N4 C3 C5 C6 -178.33(17) . . . . ?
N13 Si5 N15 C95 116.25(13) . . . . ?
N13 Si5 N15 C91 -83.6(2) . . . . ?
N13 Si5 N14 C95 -114.65(13) . . . . ?
N13 Si5 N14 C96 88.4(2) . . . . ?
N13 C83 C84 C85 -179.34(18) . . . . ?
N9 Si3 N7 C51 -109.92(12) . . . . ?
N9 Si3 N7 C52 83.4(2) . . . . ?
N9 Si3 N8 C51 106.52(12) . . . . ?
N9 Si3 N8 C56 -94.1(2) . . . . ?
N9 C43 C45 C46 177.6(2) . . . . ?
N1 Si1 N2 C26 -7.77(11) . . . . ?
N1 Si1 N2 C31 -161.6(2) . . . . ?
N1 Si1 N3 C2 136.70(13) . . . . ?
N1 Si1 N3 C9 -32.6(2) . . . . ?
N1 C26 C35 C36 -92.2(3) . . . . ?
N1 C26 C35 C40 90.0(3) . . . . ?
N14 Si5 N15 C95 9.71(12) . . . . ?
N14 Si5 N15 C91 169.8(2) . . . . ?
N14 Si5 N13 C83 -143.60(13) . . . . ?
N14 Si5 N13 C90 38.8(2) . . . . ?
N14 C95 C100 C105 -89.0(3) . . . . ?
N14 C95 C100 C101 93.4(3) . . . . ?
N3 Si1 N2 C26 -112.39(12) . . . . ?
N3 Si1 N2 C31 93.79(19) . . . . ?
N3 Si1 N1 C26 112.02(12) . . . . ?
N3 Si1 N1 C27 -85.6(2) . . . . ?
N3 C2 C4 C6 178.13(18) . . . . ?
N19 Si7 N20 C146 -116.37(12) . . . . ?
N19 Si7 N20 C157 78.3(2) . . . . ?
N19 Si7 N21 C146 113.11(12) . . . . ?
N19 Si7 N21 C153 -89.3(2) . . . . ?
N19 C122 C123 C124 179.96(19) . . . . ?
N10 Si4 N11 C66 -108.55(12) . . . . ?
N10 Si4 N11 C67 95.47(19) . . . . ?
N10 Si4 N12 C66 109.24(13) . . . . ?
N10 Si4 N12 C71 -61.2(2) . . . . ?
N10 C42 C41 Ni2 -0.3(3) . . . . ?
N10 C42 C41 C43 178.16(18) . . . . ?
N10 C42 C44 C46 179.9(2) . . . . ?
C131 N23 C142 C144 -163.30(19) . . . . ?
C131 N23 C142 C145 -45.2(3) . . . . ?
C131 N23 C142 C143 79.4(3) . . . . ?
C131 N24 C138 C141 -72.4(3) . . . . ?
C131 N24 C138 C140 49.6(3) . . . . ?
C131 N24 C138 C139 169.0(2) . . . . ?
C131 C132 C134 C136 -179.4(2) . . . . ?
C131 C132 C133 C135 -179.8(2) . . . . ?
C81 C82 C86 C85 -0.6(3) . . . . ?
C81 C83 C84 C85 1.2(3) . . . . ?
C126 N22 C127 C128 73.4(2) . . . . ?
C126 C121 C122 N19 -178.09(16) . . . . ?
C126 C121 C122 C123 1.7(3) . . . . ?
C126 C125 C124 C123 0.1(3) . . . . ?
C121 C126 C125 C124 1.9(3) . . . . ?
C121 C122 C123 C124 0.2(3) . . . . ?
C106 N18 C107 C109 -165.99(19) . . . . ?
C106 N18 C107 C110 76.1(3) . . . . ?
C106 N18 C107 C108 -47.5(3) . . . . ?
C106 N17 C111 C113 -163.5(2) . . . . ?
C106 N17 C111 C112 79.3(3) . . . . ?
C106 N17 C111 C114 -43.8(3) . . . . ?
C106 C115 C120 C119 175.5(2) . . . . ?
C106 C115 C116 C117 -174.79(19) . . . . ?
C3 N4 C7 C8 74.8(2) . . . . ?
C3 C1 C2 N3 -177.28(16) . . . . ?
C3 C1 C2 C4 1.6(3) . . . . ?
C3 C5 C6 C4 0.1(3) . . . . ?
C1 C3 C5 C6 0.9(3) . . . . ?
C1 C2 C4 C6 -0.7(3) . . . . ?
C42 N10 C49 C50 74.7(3) . . . . ?
C42 C41 C43 N9 -176.70(17) . . . . ?
C42 C41 C43 C45 3.3(3) . . . . ?
C42 C44 C46 C45 0.8(3) . . . . ?
C146 N20 C157 C160 56.2(3) . . . . ?
C146 N20 C157 C159 172.5(2) . . . . ?
C146 N20 C157 C158 -67.8(3) . . . . ?
C146 N21 C153 C156 176.4(2) . . . . ?
C146 N21 C153 C155 -67.2(3) . . . . ?
C146 N21 C153 C154 57.1(3) . . . . ?
C146 C147 C148 C150 -179.3(2) . . . . ?
C146 C147 C149 C151 179.0(2) . . . . ?
C41 C42 C44 C46 0.3(3) . . . . ?
C41 C43 C45 C46 -2.3(3) . . . . ?
C26 N2 C31 C32 52.2(3) . . . . ?
C26 N2 C31 C33 171.9(2) . . . . ?
C26 N2 C31 C34 -71.5(3) . . . . ?
C26 N1 C27 C30 178.8(2) . . . . ?
C26 N1 C27 C29 61.9(3) . . . . ?
C26 N1 C27 C28 -62.2(3) . . . . ?
C26 C35 C36 C37 -177.0(2) . . . . ?
C26 C35 C40 C39 178.1(2) . . . . ?
C82 N16 C87 C88 81.5(2) . . . . ?
C82 C81 C83 N13 177.55(16) . . . . ?
C82 C81 C83 C84 -2.9(3) . . . . ?
C82 C86 C85 C84 -1.3(3) . . . . ?
C83 N13 C90 C89 75.6(3) . . . . ?
C83 C81 C82 N16 -176.39(16) . . . . ?
C83 C81 C82 C86 2.7(3) . . . . ?
C83 C84 C85 C86 1.1(3) . . . . ?
C25 C20 C21 C22 -0.8(4) . . . . ?
C25 C24 C23 C22 -0.5(4) . . . . ?
C125 C126 C121 Ni4 173.57(14) . . . . ?
C125 C126 C121 C122 -2.7(3) . . . . ?
C11 N5 C16 C19 -77.1(3) . . . . ?
C11 N5 C16 C17 161.1(2) . . . . ?
C11 N5 C16 C18 42.3(3) . . . . ?
C11 N5 C16 C17A 101.0(6) . . . . ?
C11 N5 C16 C18A -36.7(7) . . . . ?
C11 N5 C16 C19A -151.1(4) . . . . ?
C11 N6 C12 C13 179.7(2) . . . . ?
C11 N6 C12 C15 62.3(3) . . . . ?
C11 N6 C12 C14 -62.4(3) . . . . ?
C11 C20 C21 C22 176.5(2) . . . . ?
C122 N19 C129 C130 -72.1(3) . . . . ?
C122 C123 C124 C125 -1.1(3) . . . . ?
C66 N11 C67 C68 -167.91(19) . . . . ?
C66 N11 C67 C70 74.2(3) . . . . ?
C66 N11 C67 C69 -49.9(3) . . . . ?
C66 N12 C71 C73 61.1(3) . . . . ?
C66 N12 C71 C72 177.9(3) . . . . ?
C66 N12 C71 C74 -61.9(3) . . . . ?
C66 C75 C77 C80 -176.1(2) . . . . ?
C66 C75 C76 C78 176.5(2) . . . . ?
C51 N7 C52 C55 -179.3(2) . . . . ?
C51 N7 C52 C53 59.5(3) . . . . ?
C51 N7 C52 C54 -63.7(3) . . . . ?
C51 N8 C56 C59 -69.7(3) . . . . ?
C51 N8 C56 C58 172.2(2) . . . . ?
C51 N8 C56 C57 52.9(3) . . . . ?
C51 C60 C61 C65 176.7(2) . . . . ?
C51 C60 C62 C63 -176.1(2) . . . . ?
C20 C25 C24 C23 -0.2(3) . . . . ?
C20 C21 C22 C23 0.1(4) . . . . ?
C35 C36 C37 C38 -1.3(4) . . . . ?
C35 C40 C39 C38 -0.8(4) . . . . ?
C115 C120 C119 C118 -0.6(4) . . . . ?
C115 C116 C117 C118 -0.9(3) . . . . ?
C43 N9 C47 C48 -71.7(3) . . . . ?
C43 C45 C46 C44 0.2(3) . . . . ?
C2 N3 C9 C10 82.4(3) . . . . ?
C2 C4 C6 C5 -0.1(3) . . . . ?
C147 C148 C150 C152 0.6(4) . . . . ?
C147 C149 C151 C152 -0.1(4) . . . . ?
C87 N16 C82 C81 176.00(16) . . . . ?
C87 N16 C82 C86 -3.1(3) . . . . ?
C5 C3 C1 Ni1 -179.65(14) . . . . ?
C5 C3 C1 C2 -1.7(3) . . . . ?
C127 N22 C126 C121 -176.00(17) . . . . ?
C127 N22 C126 C125 3.5(3) . . . . ?
C95 N15 C91 C92 -42.0(3) . . . . ?
C95 N15 C91 C93 81.1(3) . . . . ?
C95 N15 C91 C94 -161.8(2) . . . . ?
C95 N14 C96 C98 -53.8(3) . . . . ?
C95 N14 C96 C97 69.9(3) . . . . ?
C95 N14 C96 C99 -172.1(2) . . . . ?
C95 C100 C105 C104 -177.5(2) . . . . ?
C95 C100 C101 C102 178.0(2) . . . . ?
C60 C61 C65 C64 -0.5(4) . . . . ?
C60 C62 C63 C64 -0.6(4) . . . . ?
C132 C134 C136 C137 -0.5(4) . . . . ?
C132 C133 C135 C137 -1.3(4) . . . . ?
C100 C105 C104 C103 -0.7(4) . . . . ?
C100 C101 C102 C103 -0.2(4) . . . . ?
C107 N18 C106 Si6 158.3(2) . . . . ?
C107 N18 C106 N17 165.86(17) . . . . ?
C107 N18 C106 C115 -16.6(3) . . . . ?
C157 N20 C146 Si7 166.4(3) . . . . ?
C157 N20 C146 N21 178.7(2) . . . . ?
C157 N20 C146 C147 1.6(3) . . . . ?
C142 N23 C131 Si8 -163.7(2) . . . . ?
C142 N23 C131 N24 -175.73(18) . . . . ?
C142 N23 C131 C132 2.2(3) . . . . ?
C90 N13 C83 C81 -175.16(18) . . . . ?
C90 N13 C83 C84 5.3(3) . . . . ?
C120 C115 C116 C117 2.5(3) . . . . ?
C120 C119 C118 C117 2.2(4) . . . . ?
C44 C42 C41 Ni2 179.25(16) . . . . ?
C44 C42 C41 C43 -2.2(3) . . . . ?
C75 C77 C80 C79 -1.1(4) . . . . ?
C75 C76 C78 C79 0.3(5) . . . . ?
C56 N8 C51 Si3 -160.8(2) . . . . ?
C56 N8 C51 N7 -166.54(19) . . . . ?
C56 N8 C51 C60 16.5(3) . . . . ?
C138 N24 C131 Si8 156.5(2) . . . . ?
C138 N24 C131 N23 168.45(18) . . . . ?
C138 N24 C131 C132 -9.4(3) . . . . ?
C67 N11 C66 Si4 157.6(2) . . . . ?
C67 N11 C66 N12 165.07(18) . . . . ?
C67 N11 C66 C75 -14.5(3) . . . . ?
C134 C132 C133 C135 0.4(3) . . . . ?
C134 C136 C137 C135 -0.4(4) . . . . ?
C24 C25 C20 C11 -176.45(18) . . . . ?
C24 C25 C20 C21 0.9(3) . . . . ?
C24 C23 C22 C21 0.5(4) . . . . ?
C153 N21 C146 Si7 -158.3(2) . . . . ?
C153 N21 C146 N20 -170.6(2) . . . . ?
C153 N21 C146 C147 6.5(3) . . . . ?
C31 N2 C26 Si1 154.9(2) . . . . ?
C31 N2 C26 N1 165.47(18) . . . . ?
C31 N2 C26 C35 -15.0(3) . . . . ?
C148 C147 C149 C151 -0.5(3) . . . . ?
C148 C150 C152 C151 -1.2(4) . . . . ?
C116 C115 C120 C119 -1.8(3) . . . . ?
C116 C117 C118 C119 -1.5(4) . . . . ?
C36 C35 C40 C39 0.2(3) . . . . ?
C36 C37 C38 C39 0.8(4) . . . . ?
C91 N15 C95 Si5 -160.7(3) . . . . ?
C91 N15 C95 N14 -173.8(2) . . . . ?
C91 N15 C95 C100 4.0(3) . . . . ?
C7 N4 C3 C1 -179.53(17) . . . . ?
C7 N4 C3 C5 -0.2(3) . . . . ?
C61 C60 C62 C63 1.4(4) . . . . ?
C52 N7 C51 Si3 167.8(2) . . . . ?
C52 N7 C51 N8 173.5(2) . . . . ?
C52 N7 C51 C60 -9.5(3) . . . . ?
C71 N12 C66 Si4 171.3(3) . . . . ?
C71 N12 C66 N11 163.8(2) . . . . ?
C71 N12 C66 C75 -16.5(3) . . . . ?
C16 N5 C11 Si2 -163.6(2) . . . . ?
C16 N5 C11 N6 -176.45(19) . . . . ?
C16 N5 C11 C20 -0.3(3) . . . . ?
C149 C147 C148 C150 0.2(3) . . . . ?
C149 C151 C152 C150 0.9(4) . . . . ?
C105 C100 C101 C102 0.4(4) . . . . ?
C105 C104 C103 C102 0.8(4) . . . . ?
C47 N9 C43 C41 173.36(19) . . . . ?
C47 N9 C43 C45 -6.6(3) . . . . ?
C12 N6 C11 Si2 163.0(3) . . . . ?
C12 N6 C11 N5 175.8(2) . . . . ?
C12 N6 C11 C20 -0.2(3) . . . . ?
C111 N17 C106 Si6 -172.3(2) . . . . ?
C111 N17 C106 N18 -179.80(19) . . . . ?
C111 N17 C106 C115 2.6(3) . . . . ?
C96 N14 C95 Si5 158.2(3) . . . . ?
C96 N14 C95 N15 171.3(2) . . . . ?
C96 N14 C95 C100 -6.5(4) . . . . ?
C40 C35 C36 C37 0.8(3) . . . . ?
C9 N3 C2 C1 169.37(19) . . . . ?
C9 N3 C2 C4 -9.5(3) . . . . ?
C62 C60 C61 C65 -0.8(3) . . . . ?
C65 C64 C63 C62 -0.8(4) . . . . ?
C136 C137 C135 C133 1.3(4) . . . . ?
C133 C132 C134 C136 0.5(3) . . . . ?
C27 N1 C26 Si1 -163.3(3) . . . . ?
C27 N1 C26 N2 -173.8(2) . . . . ?
C27 N1 C26 C35 6.7(3) . . . . ?
C77 C75 C76 C78 -1.4(4) . . . . ?
C77 C80 C79 C78 -0.1(5) . . . . ?
C37 C38 C39 C40 0.3(4) . . . . ?
C49 N10 C42 C41 -173.2(2) . . . . ?
C49 N10 C42 C44 7.1(3) . . . . ?
C63 C64 C65 C61 1.3(4) . . . . ?
C101 C100 C105 C104 0.1(3) . . . . ?
C104 C103 C102 C101 -0.4(5) . . . . ?
C129 N19 C122 C121 172.8(2) . . . . ?
C129 N19 C122 C123 -7.0(3) . . . . ?
C76 C75 C77 C80 1.9(4) . . . . ?
C80 C79 C78 C76 0.5(5) . . . . ?

loop_
_smtbx_masks_void_nr
_smtbx_masks_void_average_x
_smtbx_masks_void_average_y
_smtbx_masks_void_average_z
_smtbx_masks_void_volume
_smtbx_masks_void_count_electrons
_smtbx_masks_void_content
1 0.002 -0.024 0.334 242.4 41.3 '1 C4H10O'
2 -0.002 0.024 0.666 242.4 41.6 '1 C4H10O'
3 0.107 0.038 0.176 18.8 0.0 ?
4 0.114 0.389 0.852 161.5 42.0 '1 C4H10O'
5 -0.114 0.611 0.148 161.5 42.4 '1 C4H10O'
6 -0.107 0.962 0.824 18.8 0.0 ?
7 0.500 0.500 0.500 121.3 0.0 ?
8 0.214 0.327 0.241 13.5 0.0 ?
9 0.321 -0.014 0.036 13.0 0.2 ?
10 0.679 0.014 0.964 13.0 0.0 ?
11 0.786 0.673 0.759 13.5 0.0 ?
